data_4106071
loop_
_publ_author_name
'Miriam M. Gillett-Kunnath'
'Allen G. Oliver'
'Slavi C. Sevov'

_publ_contact_author_address
;
University of Notre Dame
Department of Chemistry and Biochemistry
251 Nieuwland Science Hall
Notre Dame, Indiana 46556
;
_publ_contact_author_email ssevov@nd.edu
_publ_contact_author_name 'Sevov, S. C.'
_publ_section_title
;
 "n-Doping" of Deltahedral Zintl Ions
;
_journal_name_full 'Journal of the American Chemical Society'
_journal_page_first 6560
_journal_page_last 6562
_journal_paper_doi 10.1021/ja200520c
_journal_volume 133
_journal_year 2011
_chemical_formula_moiety '(sb2 Ge16), 4(C18 H36 K N2 O6), 3(C2 H8 N2)'
_chemical_formula_sum 'C78 H166 Ge16 K4 N14 O24 Sb2'
_chemical_formula_weight 3245.93
_chemical_name_systematic
; 
 (Kcrypt)4[SbGe8-Ge8Sb] 3en 
;
_space_group_IT_number 14
_symmetry_cell_setting monoclinic
_symmetry_space_group_name_Hall '-P 2ybc'
_symmetry_space_group_name_H-M 'P 1 21/c 1'
_atom_sites_solution_hydrogens geom
_atom_sites_solution_primary direct
_atom_sites_solution_secondary difmap
_audit_creation_method SHELXL-97
_cell_angle_alpha 90.00
_cell_angle_beta 95.935(2)
_cell_angle_gamma 90.00
_cell_formula_units_Z 4
_cell_length_a 28.6545(18)
_cell_length_b 24.5738(14)
_cell_length_c 17.0791(11)
_cell_measurement_reflns_used 23662
_cell_measurement_temperature 100(2)
_cell_measurement_theta_max 26.21
_cell_measurement_theta_min 2.21
_cell_volume 11961.8(13)
_computing_cell_refinement 'Bruker SAINT v7.60A'
_computing_data_collection 'Bruker APEX-II v2008-6'
_computing_data_reduction 'Bruker SAINT v7.60A'
_computing_molecular_graphics SHELXL-XP
_computing_publication_material SHELXTL
_computing_structure_refinement 'SHELXL-97 (Sheldrick, 1997)'
_computing_structure_solution 'SHELXS-97 (Sheldrick, 1990)'
_diffrn_ambient_temperature 100(2)
_diffrn_detector_area_resol_mean 83.33
_diffrn_measured_fraction_theta_full 0.984
_diffrn_measured_fraction_theta_max 0.984
_diffrn_measurement_device_type 'Bruker APEX-II'
_diffrn_measurement_method 'combination of \w/2\q-scans and \f-scans'
_diffrn_radiation_monochromator graphite
_diffrn_radiation_source 'fine-focus sealed tube'
_diffrn_radiation_type MoK\a
_diffrn_radiation_wavelength 0.71073
_diffrn_reflns_av_R_equivalents 0.0840
_diffrn_reflns_av_sigmaI/netI 0.1063
_diffrn_reflns_limit_h_max 35
_diffrn_reflns_limit_h_min -35
_diffrn_reflns_limit_k_max 23
_diffrn_reflns_limit_k_min -30
_diffrn_reflns_limit_l_max 20
_diffrn_reflns_limit_l_min -21
_diffrn_reflns_number 93390
_diffrn_reflns_theta_full 26.21
_diffrn_reflns_theta_max 26.21
_diffrn_reflns_theta_min 0.71
_exptl_absorpt_coefficient_mu 4.600
_exptl_absorpt_correction_T_max 0.8374
_exptl_absorpt_correction_T_min 0.6822
_exptl_absorpt_correction_type empirical
_exptl_absorpt_process_details 'Sheldrick, 2008'
_exptl_crystal_colour red
_exptl_crystal_density_diffrn 1.802
_exptl_crystal_description rod
_exptl_crystal_F_000 6456
_exptl_crystal_size_max 0.09
_exptl_crystal_size_mid 0.09
_exptl_crystal_size_min 0.04
_refine_diff_density_max 2.952
_refine_diff_density_min -2.311
_refine_diff_density_rms 0.201
_refine_ls_extinction_method none
_refine_ls_goodness_of_fit_ref 1.032
_refine_ls_hydrogen_treatment constr
_refine_ls_matrix_type full
_refine_ls_number_parameters 1270
_refine_ls_number_reflns 23662
_refine_ls_number_restraints 67
_refine_ls_restrained_S_all 1.032
_refine_ls_R_factor_all 0.1403
_refine_ls_R_factor_gt 0.0745
_refine_ls_shift/su_max 0.008
_refine_ls_shift/su_mean 0.000
_refine_ls_structure_factor_coef Fsqd
_refine_ls_weighting_details 'calc w=1/[\s^2^(Fo^2^)+(0.0801P)^2^+180.7525P] where P=(Fo^2^+2Fc^2^)/3'
_refine_ls_weighting_scheme calc
_refine_ls_wR_factor_gt 0.1826
_refine_ls_wR_factor_ref 0.2159
_reflns_number_gt 13964
_reflns_number_total 23662
_reflns_threshold_expression >2sigma(I)
_cod_data_source_file ja200520c_si_002.cif
_cod_data_source_block cmpd1a
_cod_original_sg_symbol_H-M 'P 21/c'
_cod_original_formula_sum 'C78 H166 K4 N14 O24 Ge16 Sb2'
_cod_database_code 4106071

loop_
_symmetry_equiv_pos_as_xyz
'x, y, z'
'-x, y+1/2, -z+1/2'
'-x, -y, -z'
'x, -y-1/2, z-1/2'

loop_
_atom_site_label
_atom_site_type_symbol
_atom_site_fract_x
_atom_site_fract_y
_atom_site_fract_z
_atom_site_U_iso_or_equiv
_atom_site_adp_type
_atom_site_occupancy
_atom_site_symmetry_multiplicity
_atom_site_calc_flag
_atom_site_refinement_flags
_atom_site_disorder_assembly
_atom_site_disorder_group
Sb4 Sb 0.55778(3) 0.03114(4) 0.75594(5) 0.0399(2) Uani 1 1 d . . .
Ge6 Ge 0.58842(4) 0.12091(5) 0.83019(7) 0.0278(3) Uani 1 1 d . . .
Ge1 Ge 0.52028(7) 0.01268(7) 0.94237(13) 0.0228(6) Uani 0.725(6) 1 d P . 1
Ge2 Ge 0.60841(7) 0.00698(11) 0.99614(11) 0.0307(6) Uani 0.725(6) 1 d P . 1
Ge3 Ge 0.5622(2) 0.1047(2) 0.9799(3) 0.0244(8) Uani 0.725(6) 1 d P . 1
Ge5 Ge 0.6401(3) 0.0177(4) 0.8474(5) 0.0352(13) Uani 0.725(6) 1 d P . 1
Ge7 Ge 0.50450(10) 0.09144(13) 0.84862(15) 0.0211(6) Uani 0.725(6) 1 d P . 1
Ge8 Ge 0.57203(12) -0.04953(11) 0.87142(14) 0.0287(6) Uani 0.725(6) 1 d P . 1
Ge9 Ge 0.64610(15) 0.09393(18) 0.9509(2) 0.0259(8) Uani 0.725(6) 1 d P . 1
Ge1' Ge 0.5413(2) 0.02001(18) 0.9855(4) 0.0289(18) Uani 0.275(6) 1 d P . 2
Ge2' Ge 0.6203(2) -0.0224(3) 0.9705(4) 0.040(2) Uani 0.275(6) 1 d P . 2
Ge3' Ge 0.5556(5) 0.1200(5) 0.9666(8) 0.022(2) Uani 0.275(6) 1 d P . 2
Ge5' Ge 0.6311(9) 0.0088(11) 0.8313(15) 0.037(4) Uani 0.275(6) 1 d P . 2
Ge8' Ge 0.5512(3) -0.0354(3) 0.8609(4) 0.0280(16) Uani 0.275(6) 1 d P . 2
Ge7' Ge 0.5051(3) 0.0672(3) 0.8568(4) 0.0214(15) Uani 0.275(6) 1 d P . 2
Ge9' Ge 0.6496(4) 0.0806(4) 0.9465(7) 0.016(2) Uani 0.275(6) 1 d PU . 2
Ge10 Ge 0.03749(4) 0.47995(6) 0.03007(7) 0.0340(3) Uani 1 1 d . . .
Ge11 Ge 0.01321(5) 0.43974(6) 0.16128(8) 0.0408(3) Uani 1 1 d . . .
Ge12 Ge 0.04577(5) 0.54265(5) 0.15294(7) 0.0341(3) Uani 1 1 d . . .
Sb13 Sb 0.14973(3) 0.43404(4) 0.09528(5) 0.0388(2) Uani 1 1 d . . .
Ge14 Ge 0.09860(5) 0.39886(6) 0.21128(8) 0.0427(4) Uani 1 1 d . . .
Ge15 Ge 0.13658(4) 0.51181(5) 0.20244(7) 0.0332(3) Uani 1 1 d . . .
Ge16 Ge 0.11160(4) 0.53450(5) 0.05465(6) 0.0259(3) Uani 1 1 d . . .
Ge17 Ge 0.06422(5) 0.38405(5) 0.06709(8) 0.0388(3) Uani 1 1 d . . .
Ge18 Ge 0.06762(5) 0.48270(6) 0.27508(7) 0.0387(3) Uani 1 1 d . . .
K1 K 0.61024(8) 0.69172(9) 0.01064(12) 0.0202(5) Uani 1 1 d . . .
N1 N 0.6855(3) 0.6720(4) 0.1439(5) 0.027(2) Uani 1 1 d . . .
N2 N 0.5366(3) 0.7082(4) -0.1242(5) 0.027(2) Uani 1 1 d . . .
O1 O 0.6417(3) 0.7780(3) 0.1141(4) 0.0281(17) Uani 1 1 d . . .
O2 O 0.5825(3) 0.7962(3) -0.0252(4) 0.0331(19) Uani 1 1 d . . .
O3 O 0.5905(2) 0.6235(3) 0.1327(4) 0.0222(16) Uani 1 1 d . . .
O4 O 0.5185(2) 0.6512(3) 0.0179(4) 0.0242(16) Uani 1 1 d . . .
O5 O 0.6990(2) 0.6470(3) -0.0195(4) 0.0245(17) Uani 1 1 d . . .
O6 O 0.6240(2) 0.6494(3) -0.1399(4) 0.0269(17) Uani 1 1 d . . .
C1 C 0.6907(4) 0.7201(5) 0.1953(6) 0.029(3) Uani 1 1 d . . .
H1A H 0.6658 0.7195 0.2314 0.035 Uiso 1 1 calc R . .
H1B H 0.7213 0.7182 0.2277 0.035 Uiso 1 1 calc R . .
C2 C 0.6879(4) 0.7716(5) 0.1515(6) 0.033(3) Uani 1 1 d . . .
H2A H 0.6958 0.8023 0.1880 0.039 Uiso 1 1 calc R . .
H2B H 0.7106 0.7713 0.1116 0.039 Uiso 1 1 calc R . .
C3 C 0.6339(5) 0.8299(5) 0.0808(7) 0.038(3) Uani 1 1 d . . .
H3A H 0.6572 0.8371 0.0430 0.045 Uiso 1 1 calc R . .
H3B H 0.6379 0.8578 0.1227 0.045 Uiso 1 1 calc R . .
C4 C 0.5856(5) 0.8331(5) 0.0395(7) 0.039(3) Uani 1 1 d . . .
H4A H 0.5623 0.8233 0.0761 0.047 Uiso 1 1 calc R . .
H4B H 0.5790 0.8706 0.0204 0.047 Uiso 1 1 calc R . .
C5 C 0.5382(4) 0.8030(5) -0.0727(8) 0.041(3) Uani 1 1 d . . .
H5A H 0.5345 0.8411 -0.0908 0.049 Uiso 1 1 calc R . .
H5B H 0.5119 0.7940 -0.0414 0.049 Uiso 1 1 calc R . .
C6 C 0.5377(4) 0.7661(5) -0.1408(7) 0.039(3) Uani 1 1 d . . .
H6A H 0.5099 0.7751 -0.1780 0.047 Uiso 1 1 calc R . .
H6B H 0.5659 0.7738 -0.1679 0.047 Uiso 1 1 calc R . .
C7 C 0.6694(4) 0.6250(5) 0.1869(7) 0.034(3) Uani 1 1 d . . .
H7A H 0.6736 0.5918 0.1556 0.041 Uiso 1 1 calc R . .
H7B H 0.6898 0.6214 0.2371 0.041 Uiso 1 1 calc R . .
C8 C 0.6205(4) 0.6275(5) 0.2046(7) 0.037(3) Uani 1 1 d . . .
H8A H 0.6140 0.5972 0.2402 0.044 Uiso 1 1 calc R . .
H8B H 0.6147 0.6622 0.2313 0.044 Uiso 1 1 calc R . .
C9 C 0.5423(4) 0.6234(5) 0.1474(6) 0.027(2) Uani 1 1 d . . .
H9A H 0.5335 0.6596 0.1666 0.032 Uiso 1 1 calc R . .
H9B H 0.5373 0.5962 0.1885 0.032 Uiso 1 1 calc R . .
C10 C 0.5129(4) 0.6100(4) 0.0743(6) 0.024(2) Uani 1 1 d . . .
H10A H 0.5224 0.5744 0.0541 0.029 Uiso 1 1 calc R . .
H10B H 0.4796 0.6077 0.0846 0.029 Uiso 1 1 calc R . .
C11 C 0.4911(3) 0.6419(5) -0.0555(6) 0.027(3) Uani 1 1 d . . .
H11A H 0.4587 0.6315 -0.0462 0.032 Uiso 1 1 calc R . .
H11B H 0.5048 0.6117 -0.0840 0.032 Uiso 1 1 calc R . .
C12 C 0.4902(4) 0.6926(5) -0.1034(7) 0.033(3) Uani 1 1 d . . .
H12A H 0.4689 0.6873 -0.1522 0.040 Uiso 1 1 calc R . .
H12B H 0.4774 0.7226 -0.0733 0.040 Uiso 1 1 calc R . .
C13 C 0.7307(4) 0.6596(5) 0.1136(7) 0.036(3) Uani 1 1 d . . .
H13A H 0.7519 0.6432 0.1566 0.043 Uiso 1 1 calc R . .
H13B H 0.7451 0.6942 0.0987 0.043 Uiso 1 1 calc R . .
C14 C 0.7275(4) 0.6224(5) 0.0448(7) 0.036(3) Uani 1 1 d . . .
H14A H 0.7592 0.6150 0.0295 0.043 Uiso 1 1 calc R . .
H14B H 0.7134 0.5873 0.0588 0.043 Uiso 1 1 calc R . .
C15 C 0.6967(4) 0.6131(5) -0.0870(6) 0.032(3) Uani 1 1 d . . .
H15A H 0.6805 0.5788 -0.0765 0.039 Uiso 1 1 calc R . .
H15B H 0.7288 0.6041 -0.0993 0.039 Uiso 1 1 calc R . .
C16 C 0.6709(4) 0.6413(5) -0.1550(6) 0.034(3) Uani 1 1 d . . .
H16A H 0.6859 0.6768 -0.1636 0.040 Uiso 1 1 calc R . .
H16B H 0.6719 0.6191 -0.2032 0.040 Uiso 1 1 calc R . .
C17 C 0.5976(4) 0.6735(6) -0.2057(6) 0.045(4) Uani 1 1 d . . .
H17A H 0.6013 0.6520 -0.2536 0.053 Uiso 1 1 calc R . .
H17B H 0.6092 0.7108 -0.2137 0.053 Uiso 1 1 calc R . .
C18 C 0.5465(4) 0.6755(6) -0.1916(6) 0.036(3) Uani 1 1 d . . .
H18A H 0.5282 0.6902 -0.2393 0.043 Uiso 1 1 calc R . .
H18B H 0.5355 0.6379 -0.1838 0.043 Uiso 1 1 calc R . .
K2 K 0.35965(8) 0.60800(9) 0.09621(12) 0.0203(5) Uani 1 1 d . . .
N3 N 0.3934(3) 0.6338(4) 0.2651(4) 0.0212(19) Uani 1 1 d . . .
N4 N 0.3266(3) 0.5842(4) -0.0752(5) 0.023(2) Uani 1 1 d . . .
O7 O 0.3983(2) 0.7107(3) 0.1344(4) 0.0248(17) Uani 1 1 d . . .
O8 O 0.3787(3) 0.6819(3) -0.0251(4) 0.0251(17) Uani 1 1 d . . .
O9 O 0.3009(2) 0.5920(3) 0.2157(4) 0.0294(18) Uani 1 1 d . . .
O10 O 0.2662(2) 0.5893(3) 0.0516(4) 0.0280(17) Uani 1 1 d . . .
O11 O 0.4248(3) 0.5403(3) 0.1773(4) 0.0249(17) Uani 1 1 d . . .
O12 O 0.3815(2) 0.5083(3) 0.0288(4) 0.0237(16) Uani 1 1 d . . .
C19 C 0.4014(4) 0.6927(4) 0.2711(6) 0.029(3) Uani 1 1 d . . .
H19A H 0.4199 0.7005 0.3220 0.035 Uiso 1 1 calc R . .
H19B H 0.3707 0.7111 0.2714 0.035 Uiso 1 1 calc R . .
C20 C 0.4262(4) 0.7163(5) 0.2067(6) 0.027(2) Uani 1 1 d . . .
H20A H 0.4328 0.7553 0.2174 0.033 Uiso 1 1 calc R . .
H20B H 0.4566 0.6974 0.2042 0.033 Uiso 1 1 calc R . .
C21 C 0.4194(4) 0.7377(4) 0.0726(6) 0.026(2) Uani 1 1 d . . .
H21A H 0.4490 0.7191 0.0632 0.031 Uiso 1 1 calc R . .
H21B H 0.4269 0.7758 0.0880 0.031 Uiso 1 1 calc R . .
C22 C 0.3871(4) 0.7369(4) 0.0011(6) 0.025(2) Uani 1 1 d . . .
H22A H 0.3570 0.7541 0.0113 0.030 Uiso 1 1 calc R . .
H22B H 0.4004 0.7581 -0.0406 0.030 Uiso 1 1 calc R . .
C23 C 0.3529(4) 0.6782(4) -0.1000(6) 0.025(2) Uani 1 1 d . . .
H23A H 0.3682 0.7005 -0.1382 0.030 Uiso 1 1 calc R . .
H23B H 0.3209 0.6927 -0.0971 0.030 Uiso 1 1 calc R . .
C24 C 0.3498(4) 0.6217(4) -0.1272(6) 0.025(2) Uani 1 1 d . . .
H24A H 0.3819 0.6081 -0.1320 0.030 Uiso 1 1 calc R . .
H24B H 0.3324 0.6208 -0.1804 0.030 Uiso 1 1 calc R . .
C25 C 0.3589(4) 0.6179(5) 0.3180(5) 0.026(3) Uani 1 1 d . . .
H25A H 0.3642 0.6395 0.3670 0.031 Uiso 1 1 calc R . .
H25B H 0.3637 0.5791 0.3322 0.031 Uiso 1 1 calc R . .
C26 C 0.3100(4) 0.6256(5) 0.2837(7) 0.035(3) Uani 1 1 d . . .
H26A H 0.2883 0.6159 0.3229 0.042 Uiso 1 1 calc R . .
H26B H 0.3048 0.6642 0.2689 0.042 Uiso 1 1 calc R . .
C27 C 0.2536(4) 0.5938(5) 0.1873(6) 0.033(3) Uani 1 1 d . . .
H27A H 0.2441 0.6321 0.1771 0.040 Uiso 1 1 calc R . .
H27B H 0.2346 0.5791 0.2277 0.040 Uiso 1 1 calc R . .
C28 C 0.2440(4) 0.5611(5) 0.1122(7) 0.036(3) Uani 1 1 d . . .
H28A H 0.2571 0.5239 0.1196 0.043 Uiso 1 1 calc R . .
H28B H 0.2098 0.5581 0.0972 0.043 Uiso 1 1 calc R . .
C29 C 0.2499(4) 0.5666(5) -0.0222(6) 0.030(3) Uani 1 1 d . . .
H29A H 0.2159 0.5733 -0.0341 0.036 Uiso 1 1 calc R . .
H29B H 0.2554 0.5268 -0.0216 0.036 Uiso 1 1 calc R . .
C30 C 0.2765(4) 0.5932(5) -0.0838(6) 0.029(3) Uani 1 1 d . . .
H30A H 0.2636 0.5796 -0.1362 0.035 Uiso 1 1 calc R . .
H30B H 0.2707 0.6328 -0.0828 0.035 Uiso 1 1 calc R . .
C31 C 0.4376(4) 0.6027(5) 0.2841(6) 0.029(3) Uani 1 1 d . . .
H31A H 0.4627 0.6197 0.2569 0.035 Uiso 1 1 calc R . .
H31B H 0.4470 0.6049 0.3415 0.035 Uiso 1 1 calc R . .
C32 C 0.4333(4) 0.5455(5) 0.2613(6) 0.031(3) Uani 1 1 d . . .
H32A H 0.4625 0.5260 0.2802 0.037 Uiso 1 1 calc R . .
H32B H 0.4071 0.5287 0.2861 0.037 Uiso 1 1 calc R . .
C33 C 0.4196(4) 0.4848(5) 0.1544(7) 0.031(3) Uani 1 1 d . . .
H33A H 0.3895 0.4704 0.1696 0.038 Uiso 1 1 calc R . .
H33B H 0.4455 0.4629 0.1813 0.038 Uiso 1 1 calc R . .
C34 C 0.4203(4) 0.4811(4) 0.0677(6) 0.025(2) Uani 1 1 d . . .
H34A H 0.4496 0.4976 0.0526 0.029 Uiso 1 1 calc R . .
H34B H 0.4197 0.4424 0.0516 0.029 Uiso 1 1 calc R . .
C35 C 0.3841(4) 0.5088(5) -0.0534(6) 0.026(2) Uani 1 1 d . . .
H35A H 0.3917 0.4719 -0.0716 0.031 Uiso 1 1 calc R . .
H35B H 0.4093 0.5339 -0.0661 0.031 Uiso 1 1 calc R . .
C36 C 0.3376(4) 0.5273(4) -0.0950(6) 0.025(2) Uani 1 1 d . . .
H36A H 0.3386 0.5241 -0.1526 0.029 Uiso 1 1 calc R . .
H36B H 0.3124 0.5031 -0.0799 0.029 Uiso 1 1 calc R . .
K3 K 0.15601(8) 0.37081(11) 0.66818(14) 0.0294(6) Uani 1 1 d . . .
N5 N 0.1189(3) 0.4226(5) 0.8049(5) 0.036(3) Uani 1 1 d . A .
N6 N 0.2023(6) 0.3192(7) 0.5379(10) 0.095(5) Uani 1 1 d DU A .
O13 O 0.2011(3) 0.4549(3) 0.7428(5) 0.036(2) Uani 1 1 d . A .
O14 O 0.2523(3) 0.3961(4) 0.6490(5) 0.044(2) Uani 1 1 d . A .
O15 O 0.0807(3) 0.4433(3) 0.6411(4) 0.0347(19) Uani 1 1 d . A .
O16 O 0.1118(3) 0.3834(6) 0.5169(5) 0.068(4) Uani 1 1 d . A .
O17 O 0.1214(5) 0.3049(4) 0.7761(6) 0.081(4) Uani 1 1 d D A .
C37 C 0.1582(5) 0.4457(6) 0.8541(7) 0.050(4) Uani 1 1 d . . .
H37A H 0.1772 0.4158 0.8796 0.060 Uiso 1 1 calc R A .
H37B H 0.1460 0.4676 0.8962 0.060 Uiso 1 1 calc R . .
C38 C 0.1894(4) 0.4813(6) 0.8098(7) 0.043(3) Uani 1 1 d . A .
H38A H 0.1731 0.5158 0.7948 0.052 Uiso 1 1 calc R . .
H38B H 0.2184 0.4902 0.8442 0.052 Uiso 1 1 calc R . .
C39 C 0.2371(4) 0.4802(6) 0.7050(8) 0.041(3) Uani 1 1 d . . .
H39A H 0.2670 0.4788 0.7396 0.049 Uiso 1 1 calc R A .
H39B H 0.2290 0.5189 0.6942 0.049 Uiso 1 1 calc R . .
C40 C 0.2423(5) 0.4509(6) 0.6291(7) 0.048(4) Uani 1 1 d . A .
C41 C 0.2742(5) 0.3674(8) 0.5910(8) 0.064(5) Uani 1 1 d . . .
H41A H 0.2866 0.3325 0.6131 0.077 Uiso 1 1 calc R A .
H41B H 0.3010 0.3890 0.5755 0.077 Uiso 1 1 calc R . .
C42 C 0.2406(7) 0.3566(9) 0.5200(12) 0.087(6) Uani 1 1 d U A .
H42A H 0.2268 0.3914 0.4998 0.105 Uiso 1 1 calc R . .
H42B H 0.2577 0.3403 0.4783 0.105 Uiso 1 1 calc R . .
C43 C 0.0846(4) 0.4633(5) 0.7780(7) 0.038(3) Uani 1 1 d . . .
H43A H 0.1013 0.4973 0.7672 0.046 Uiso 1 1 calc R A .
H43B H 0.0650 0.4710 0.8212 0.046 Uiso 1 1 calc R . .
C44 C 0.0528(4) 0.4485(6) 0.7058(7) 0.040(3) Uani 1 1 d . A .
H44A H 0.0367 0.4138 0.7143 0.048 Uiso 1 1 calc R . .
H44B H 0.0288 0.4772 0.6943 0.048 Uiso 1 1 calc R . .
C45 C 0.0530(5) 0.4354(6) 0.5686(7) 0.042(3) Uani 1 1 d . . .
H45A H 0.0309 0.4661 0.5584 0.051 Uiso 1 1 calc R A .
H45B H 0.0345 0.4015 0.5706 0.051 Uiso 1 1 calc R . .
C46 C 0.0837(6) 0.4319(8) 0.5060(8) 0.063(5) Uani 1 1 d . A .
H46A H 0.0647 0.4307 0.4543 0.076 Uiso 1 1 calc R . .
H46B H 0.1042 0.4643 0.5073 0.076 Uiso 1 1 calc R . .
C47 C 0.1419(7) 0.3766(9) 0.4527(11) 0.095(6) Uani 1 1 d U . .
H47A H 0.1229 0.3769 0.4009 0.114 Uiso 1 1 calc R A .
H47B H 0.1655 0.4061 0.4538 0.114 Uiso 1 1 calc R . .
C48 C 0.1643(8) 0.3248(10) 0.4668(12) 0.109(7) Uani 1 1 d DU A .
H48A H 0.1789 0.3147 0.4188 0.131 Uiso 1 1 calc R . .
H48B H 0.1396 0.2976 0.4735 0.131 Uiso 1 1 calc R . .
C49 C 0.0964(5) 0.3793(6) 0.8483(8) 0.053(4) Uani 1 1 d D . .
H49A H 0.0941 0.3920 0.9028 0.064 Uiso 1 1 calc R A .
H49B H 0.0640 0.3737 0.8232 0.064 Uiso 1 1 calc R . .
C50 C 0.1208(5) 0.3271(6) 0.8516(8) 0.059(5) Uani 1 1 d D A .
H50A H 0.1534 0.3322 0.8759 0.071 Uiso 1 1 calc R . .
H50B H 0.1049 0.3016 0.8850 0.071 Uiso 1 1 calc R . .
O18 O 0.1875(6) 0.2620(7) 0.7000(10) 0.045(5) Uiso 0.50 1 d PD A 1
C51 C 0.1465(12) 0.2555(9) 0.7765(16) 0.058(8) Uiso 0.50 1 d PD A 1
H51A H 0.1318 0.2296 0.8113 0.070 Uiso 0.50 1 d P B 1
H51B H 0.1787 0.2620 0.7997 0.070 Uiso 0.50 1 d P C 1
C52 C 0.1492(9) 0.2270(12) 0.7023(17) 0.076(10) Uiso 0.50 1 d PD A 1
H52A H 0.1587 0.1864 0.7090 0.091 Uiso 0.50 1 d P D 1
H52B H 0.1237 0.2308 0.6612 0.091 Uiso 0.50 1 d P E 1
C53 C 0.185(4) 0.244(5) 0.621(3) 0.32(8) Uiso 0.50 1 d PD A 1
H53A H 0.1556 0.2660 0.5917 0.387 Uiso 0.50 1 d P F 1
H53B H 0.1800 0.2088 0.6112 0.387 Uiso 0.50 1 d P G 1
C54 C 0.2180(17) 0.2615(11) 0.567(2) 0.079(13) Uiso 0.50 1 d PD A 1
H54A H 0.2231 0.2367 0.5218 0.095 Uiso 0.50 1 d P H 1
H54B H 0.2530 0.2652 0.5966 0.095 Uiso 0.50 1 d P I 1
O18' O 0.1785(8) 0.2648(10) 0.6516(16) 0.063(6) Uiso 0.50 1 d P A 2
C51' C 0.1180(10) 0.2478(7) 0.774(2) 0.074(10) Uiso 0.50 1 d PD A 2
H51C H 0.0970 0.2325 0.7327 0.089 Uiso 0.50 1 d P J 2
H51D H 0.1111 0.2324 0.8273 0.089 Uiso 0.50 1 d P K 2
C52' C 0.1674(8) 0.2392(12) 0.7645(13) 0.045(7) Uiso 0.50 1 d PD A 2
H52C H 0.1889 0.2601 0.8022 0.054 Uiso 0.50 1 d P L 2
H52D H 0.1765 0.1996 0.7704 0.054 Uiso 0.50 1 d P M 2
C53' C 0.1828(14) 0.2308(14) 0.6303(14) 0.069(11) Uiso 0.50 1 d PD A 2
H53C H 0.1516 0.2082 0.6123 0.083 Uiso 0.50 1 d P N 2
H53D H 0.2051 0.2040 0.6538 0.083 Uiso 0.50 1 d P O 2
C54' C 0.198(2) 0.2586(11) 0.562(3) 0.12(2) Uiso 0.50 1 d PD A 2
H54C H 0.1787 0.2423 0.5159 0.145 Uiso 0.50 1 d P P 2
H54D H 0.2296 0.2439 0.5603 0.145 Uiso 0.50 1 d P Q 2
K4 K 0.89952(9) 0.19371(11) 0.99822(14) 0.0319(6) Uani 1 1 d . . .
N7 N 0.9839(3) 0.2360(4) 0.9206(5) 0.030(2) Uani 1 1 d . . .
N8 N 0.8145(4) 0.1493(5) 1.0708(6) 0.047(3) Uani 1 1 d . . .
O19 O 0.9905(3) 0.1965(3) 1.0812(4) 0.0310(18) Uani 1 1 d . . .
O20 O 0.9082(3) 0.1728(3) 1.1590(4) 0.035(2) Uani 1 1 d . . .
O21 O 0.9325(3) 0.1375(3) 0.8692(5) 0.039(2) Uani 1 1 d . . .
O22 O 0.8621(4) 0.0896(4) 0.9563(5) 0.054(3) Uani 1 1 d . . .
O23 O 0.8924(3) 0.2925(3) 0.9229(5) 0.039(2) Uani 1 1 d . . .
O24 O 0.8115(3) 0.2485(4) 0.9766(5) 0.040(2) Uani 1 1 d . . .
C55 C 1.0269(4) 0.2301(6) 0.9723(7) 0.039(3) Uani 1 1 d . . .
H55A H 1.0500 0.2571 0.9570 0.047 Uiso 1 1 calc R . .
H55B H 1.0399 0.1934 0.9647 0.047 Uiso 1 1 calc R . .
C56 C 1.0208(4) 0.2376(6) 1.0575(7) 0.038(3) Uani 1 1 d . . .
H56A H 1.0517 0.2352 1.0893 0.045 Uiso 1 1 calc R . .
H56B H 1.0073 0.2739 1.0660 0.045 Uiso 1 1 calc R . .
C57 C 0.9886(4) 0.1969(5) 1.1635(6) 0.033(3) Uani 1 1 d . . .
H57A H 0.9783 0.2331 1.1806 0.039 Uiso 1 1 calc R . .
H57B H 1.0200 0.1893 1.1910 0.039 Uiso 1 1 calc R . .
C58 C 0.9549(4) 0.1547(5) 1.1827(7) 0.038(3) Uani 1 1 d . . .
H58A H 0.9611 0.1204 1.1550 0.046 Uiso 1 1 calc R . .
H58B H 0.9587 0.1474 1.2400 0.046 Uiso 1 1 calc R . .
C59 C 0.8756(4) 0.1352(6) 1.1821(7) 0.041(3) Uani 1 1 d . . .
H59A H 0.8800 0.1305 1.2400 0.050 Uiso 1 1 calc R . .
H59B H 0.8804 0.0995 1.1574 0.050 Uiso 1 1 calc R . .
C60 C 0.8265(4) 0.1552(6) 1.1573(7) 0.042(3) Uani 1 1 d . . .
H60A H 0.8038 0.1342 1.1853 0.050 Uiso 1 1 calc R . .
H60B H 0.8239 0.1940 1.1721 0.050 Uiso 1 1 calc R . .
C61 C 0.9868(4) 0.2050(6) 0.8462(7) 0.041(3) Uani 1 1 d . . .
H61A H 0.9630 0.2193 0.8053 0.050 Uiso 1 1 calc R . .
H61B H 1.0181 0.2109 0.8279 0.050 Uiso 1 1 calc R . .
C62 C 0.9794(5) 0.1465(6) 0.8553(8) 0.047(3) Uani 1 1 d . . .
H62A H 0.9862 0.1272 0.8070 0.056 Uiso 1 1 calc R . .
H62B H 1.0007 0.1324 0.9000 0.056 Uiso 1 1 calc R . .
C63 C 0.9233(5) 0.0813(5) 0.8745(8) 0.048(4) Uani 1 1 d . . .
H63A H 0.9416 0.0659 0.9216 0.058 Uiso 1 1 calc R . .
H63B H 0.9326 0.0623 0.8274 0.058 Uiso 1 1 calc R . .
C64 C 0.8713(6) 0.0733(6) 0.8801(8) 0.054(4) Uani 1 1 d . . .
H64A H 0.8527 0.0956 0.8399 0.065 Uiso 1 1 calc R . .
H64B H 0.8626 0.0346 0.8713 0.065 Uiso 1 1 calc R . .
C65 C 0.8126(6) 0.0805(6) 0.9645(9) 0.061(4) Uani 1 1 d . . .
H65A H 0.8035 0.0427 0.9503 0.073 Uiso 1 1 calc R . .
H65B H 0.7927 0.1057 0.9303 0.073 Uiso 1 1 calc R . .
C66 C 0.8076(6) 0.0914(6) 1.0506(8) 0.056(4) Uani 1 1 d . . .
H66A H 0.7759 0.0800 1.0624 0.067 Uiso 1 1 calc R . .
H66B H 0.8309 0.0693 1.0835 0.067 Uiso 1 1 calc R . .
C67 C 0.9736(4) 0.2941(5) 0.9054(8) 0.042(3) Uani 1 1 d . . .
H67A H 0.9791 0.3141 0.9558 0.050 Uiso 1 1 calc R . .
H67B H 0.9961 0.3083 0.8701 0.050 Uiso 1 1 calc R . .
C68 C 0.9266(4) 0.3061(6) 0.8706(8) 0.043(3) Uani 1 1 d . . .
H68A H 0.9242 0.3453 0.8575 0.052 Uiso 1 1 calc R . .
H68B H 0.9201 0.2853 0.8210 0.052 Uiso 1 1 calc R . .
C69 C 0.8469(4) 0.3079(5) 0.8911(7) 0.037(3) Uani 1 1 d . . .
H69A H 0.8360 0.2836 0.8467 0.045 Uiso 1 1 calc R . .
H69B H 0.8473 0.3457 0.8711 0.045 Uiso 1 1 calc R . .
C70 C 0.8149(5) 0.3037(6) 0.9543(8) 0.047(3) Uani 1 1 d . . .
H70A H 0.8273 0.3258 1.0003 0.056 Uiso 1 1 calc R . .
H70B H 0.7834 0.3178 0.9348 0.056 Uiso 1 1 calc R . .
C71 C 0.7827(5) 0.2403(7) 1.0365(7) 0.050(4) Uani 1 1 d . . .
H71A H 0.7529 0.2604 1.0242 0.061 Uiso 1 1 calc R . .
H71B H 0.7984 0.2546 1.0867 0.061 Uiso 1 1 calc R . .
C72 C 0.7724(5) 0.1808(6) 1.0455(7) 0.043(3) Uani 1 1 d . . .
H72A H 0.7495 0.1763 1.0846 0.052 Uiso 1 1 calc R . .
H72B H 0.7580 0.1663 0.9946 0.052 Uiso 1 1 calc R . .
N13 N 0.8657(4) 0.2985(5) 0.2206(7) 0.051(3) Uani 1 1 d . . .
H13C H 0.8947 0.2866 0.2281 0.062 Uiso 1 1 calc R . .
H13D H 0.8430 0.2803 0.2400 0.062 Uiso 1 1 calc R . .
N14 N 0.9217(4) 0.3388(5) 0.1002(7) 0.058(3) Uani 1 1 d . . .
H14C H 0.9128 0.3046 0.0944 0.070 Uiso 1 1 calc R . .
H14D H 0.9465 0.3504 0.0787 0.070 Uiso 1 1 calc R . .
C77 C 0.8550(5) 0.3482(7) 0.1760(8) 0.056(4) Uani 1 1 d . . .
H77A H 0.8399 0.3740 0.2100 0.067 Uiso 1 1 calc R . .
H77B H 0.8317 0.3393 0.1308 0.067 Uiso 1 1 calc R . .
C78 C 0.8952(5) 0.3762(6) 0.1453(8) 0.052(4) Uani 1 1 d . . .
H78A H 0.8835 0.4070 0.1113 0.063 Uiso 1 1 calc R . .
H78B H 0.9162 0.3912 0.1898 0.063 Uiso 1 1 calc R . .
N9 N 0.2945(6) 0.7441(7) 0.6431(10) 0.104(6) Uiso 1 1 d . . .
H9C H 0.2685 0.7605 0.6237 0.125 Uiso 1 1 calc R . .
H9D H 0.3219 0.7562 0.6318 0.125 Uiso 1 1 calc R . .
N10 N 0.2419(8) 0.7227(9) 0.7753(13) 0.145(8) Uiso 1 1 d . . .
H10C H 0.2630 0.7484 0.7855 0.174 Uiso 1 1 calc R . .
H10D H 0.2174 0.7210 0.8023 0.174 Uiso 1 1 calc R . .
C73 C 0.2924(7) 0.7028(9) 0.6874(13) 0.097(6) Uiso 1 1 d . . .
H73A H 0.3116 0.7115 0.7373 0.116 Uiso 1 1 calc R . .
H73B H 0.3087 0.6729 0.6626 0.116 Uiso 1 1 calc R . .
C74 C 0.2478(7) 0.6800(9) 0.7092(12) 0.090(6) Uiso 1 1 d . . .
H74A H 0.2512 0.6423 0.7296 0.108 Uiso 1 1 calc R . .
H74B H 0.2222 0.6817 0.6656 0.108 Uiso 1 1 calc R . .
N75 N 0.3208(5) 0.4634(6) 0.3068(8) 0.070(4) Uiso 1 1 d D . .
H75E H 0.3143 0.4910 0.2731 0.106 Uiso 1 1 d . . .
H75F H 0.3164 0.4315 0.2810 0.106 Uiso 1 1 d . . .
N76 N 0.2362(9) 0.4013(11) 0.3023(15) 0.152(9) Uiso 1 1 d D . .
H76E H 0.2410 0.3766 0.3465 0.228 Uiso 1 1 d . . .
H76F H 0.2591 0.3951 0.2736 0.228 Uiso 1 1 d . . .
C75 C 0.2716(13) 0.473(3) 0.324(5) 0.17(3) Uiso 0.50 1 d PD R 1
H75A H 0.2602 0.5167 0.3268 0.208 Uiso 0.50 1 d P S 1
H75B H 0.2858 0.4975 0.4085 0.208 Uiso 0.50 1 d P T 1
C76 C 0.222(4) 0.441(4) 0.361(5) 0.26(6) Uiso 0.50 1 d PD R 1
H76A H 0.2124 0.4220 0.4314 0.315 Uiso 0.50 1 d P U 1
H76B H 0.1808 0.4573 0.3629 0.315 Uiso 0.50 1 d P V 1
C75' C 0.2879(12) 0.4698(15) 0.3681(19) 0.063(9) Uiso 0.50 1 d PD R 2
H75C H 0.2883 0.4224 0.4119 0.076 Uiso 0.50 1 d P W 2
H75D H 0.2887 0.4874 0.4220 0.076 Uiso 0.50 1 d P X 2
C76' C 0.247(3) 0.465(3) 0.365(4) 0.15(2) Uiso 0.50 1 d P R 2
H76C H 0.2379 0.4906 0.3146 0.179 Uiso 0.50 1 d P Y 2
H76D H 0.2194 0.4630 0.3912 0.179 Uiso 0.50 1 d P Z 2

loop_
_atom_site_aniso_label
_atom_site_aniso_U_11
_atom_site_aniso_U_22
_atom_site_aniso_U_33
_atom_site_aniso_U_23
_atom_site_aniso_U_13
_atom_site_aniso_U_12
Sb4 0.0521(5) 0.0416(6) 0.0275(4) -0.0066(4) 0.0113(4) -0.0057(4)
Ge6 0.0432(7) 0.0194(7) 0.0218(6) 0.0034(5) 0.0085(5) -0.0039(5)
Ge1 0.0306(11) 0.0255(10) 0.0129(11) -0.0015(7) 0.0056(9) -0.0056(7)
Ge2 0.0362(11) 0.0328(15) 0.0220(9) 0.0078(9) -0.0023(8) 0.0042(10)
Ge3 0.0370(19) 0.021(2) 0.0143(16) -0.0034(13) -0.0005(12) 0.0030(16)
Ge5 0.025(3) 0.043(4) 0.038(2) -0.004(2) 0.0089(18) 0.003(2)
Ge7 0.0261(10) 0.0228(16) 0.0145(9) -0.0004(11) 0.0024(7) 0.0047(13)
Ge8 0.0563(18) 0.0129(13) 0.0191(10) -0.0003(8) 0.0148(11) 0.0051(11)
Ge9 0.0229(14) 0.032(2) 0.0215(12) -0.0040(14) -0.0033(8) -0.0037(15)
Ge1' 0.051(4) 0.016(3) 0.022(3) 0.0039(19) 0.013(3) -0.004(2)
Ge2' 0.044(3) 0.031(4) 0.044(3) 0.017(3) -0.003(3) 0.000(3)
Ge3' 0.034(5) 0.015(6) 0.016(5) -0.002(3) 0.005(3) 0.008(4)
Ge5' 0.029(9) 0.024(5) 0.060(12) -0.008(6) 0.022(7) -0.010(5)
Ge8' 0.051(5) 0.011(4) 0.025(3) -0.005(2) 0.015(3) -0.007(3)
Ge7' 0.023(3) 0.017(4) 0.024(3) -0.004(3) 0.0017(19) 0.003(3)
Ge9' 0.017(2) 0.015(2) 0.016(2) -0.0006(10) 0.0011(10) 0.0014(10)
Ge10 0.0289(7) 0.0417(8) 0.0305(7) 0.0009(6) -0.0008(5) 0.0003(6)
Ge11 0.0359(8) 0.0462(9) 0.0418(8) 0.0042(6) 0.0116(6) -0.0098(6)
Ge12 0.0375(7) 0.0334(8) 0.0324(7) -0.0007(5) 0.0077(5) 0.0051(6)
Sb13 0.0387(5) 0.0432(6) 0.0347(5) -0.0038(4) 0.0043(4) 0.0072(4)
Ge14 0.0605(9) 0.0347(8) 0.0327(7) 0.0062(6) 0.0041(6) 0.0072(7)
Ge15 0.0348(7) 0.0377(8) 0.0272(6) -0.0053(5) 0.0030(5) -0.0068(6)
Ge16 0.0235(6) 0.0307(7) 0.0239(6) 0.0040(5) 0.0048(5) -0.0031(5)
Ge17 0.0513(9) 0.0279(8) 0.0366(7) -0.0058(6) 0.0019(6) -0.0070(6)
Ge18 0.0485(8) 0.0430(9) 0.0263(6) 0.0021(6) 0.0125(6) 0.0014(7)
K1 0.0211(11) 0.0212(13) 0.0182(11) 0.0029(9) 0.0013(9) 0.0022(9)
N1 0.027(5) 0.032(6) 0.021(5) 0.007(4) -0.003(4) -0.002(4)
N2 0.020(5) 0.041(6) 0.020(4) 0.007(4) -0.001(4) 0.006(4)
O1 0.040(5) 0.015(4) 0.030(4) -0.001(3) 0.007(3) -0.005(3)
O2 0.037(5) 0.028(5) 0.036(4) 0.002(4) 0.008(4) 0.009(4)
O3 0.020(4) 0.029(4) 0.018(3) 0.008(3) 0.000(3) -0.002(3)
O4 0.021(4) 0.022(4) 0.028(4) 0.006(3) -0.003(3) -0.004(3)
O5 0.020(4) 0.030(5) 0.023(4) -0.008(3) -0.003(3) 0.008(3)
O6 0.020(4) 0.044(5) 0.016(4) 0.002(3) 0.001(3) 0.008(3)
C1 0.031(6) 0.032(7) 0.023(6) -0.006(5) -0.001(5) -0.008(5)
C2 0.037(7) 0.037(8) 0.023(6) -0.010(5) 0.000(5) -0.005(6)
C3 0.060(9) 0.025(7) 0.030(6) -0.004(5) 0.017(6) -0.007(6)
C4 0.070(10) 0.010(6) 0.043(7) 0.007(5) 0.034(7) 0.009(6)
C5 0.028(7) 0.028(7) 0.065(9) 0.021(6) -0.001(6) 0.006(5)
C6 0.024(6) 0.053(9) 0.037(7) 0.020(6) -0.007(5) 0.005(6)
C7 0.043(7) 0.032(7) 0.024(6) 0.006(5) -0.012(5) 0.000(6)
C8 0.044(8) 0.039(8) 0.025(6) 0.018(5) -0.004(5) -0.008(6)
C9 0.031(6) 0.026(7) 0.024(5) 0.009(5) 0.006(5) -0.002(5)
C10 0.015(5) 0.021(6) 0.037(6) 0.011(5) 0.007(4) -0.001(4)
C11 0.011(5) 0.036(7) 0.033(6) 0.003(5) -0.001(4) -0.003(5)
C12 0.030(6) 0.032(7) 0.037(7) 0.014(5) 0.000(5) 0.011(5)
C13 0.019(6) 0.049(8) 0.037(7) -0.004(6) -0.010(5) 0.007(5)
C14 0.031(7) 0.044(8) 0.030(6) -0.007(5) -0.008(5) 0.014(6)
C15 0.020(6) 0.043(8) 0.033(6) -0.015(5) -0.001(5) 0.009(5)
C16 0.029(6) 0.052(8) 0.021(6) -0.006(5) 0.007(5) 0.007(6)
C17 0.029(7) 0.092(12) 0.013(5) 0.007(6) 0.001(5) 0.017(7)
C18 0.036(7) 0.054(9) 0.016(5) 0.005(5) -0.008(5) 0.007(6)
K2 0.0230(12) 0.0223(13) 0.0156(10) -0.0027(9) 0.0010(9) 0.0007(9)
N3 0.029(5) 0.022(5) 0.012(4) -0.003(3) 0.002(3) 0.000(4)
N4 0.022(5) 0.027(5) 0.019(4) -0.005(4) 0.000(4) 0.003(4)
O7 0.028(4) 0.030(5) 0.017(3) -0.005(3) -0.001(3) -0.003(3)
O8 0.038(4) 0.025(4) 0.012(3) 0.003(3) -0.004(3) 0.001(3)
O9 0.023(4) 0.045(5) 0.020(4) -0.010(3) 0.001(3) 0.001(4)
O10 0.025(4) 0.038(5) 0.021(4) -0.005(3) 0.002(3) -0.002(3)
O11 0.034(4) 0.021(4) 0.019(4) -0.005(3) 0.001(3) 0.001(3)
O12 0.030(4) 0.022(4) 0.019(4) -0.002(3) 0.005(3) 0.007(3)
C19 0.048(7) 0.015(6) 0.023(6) -0.007(4) -0.001(5) 0.000(5)
C20 0.030(6) 0.027(7) 0.024(6) -0.006(5) 0.000(5) -0.006(5)
C21 0.037(7) 0.018(6) 0.024(5) -0.007(4) 0.008(5) -0.004(5)
C22 0.038(7) 0.016(6) 0.022(5) -0.002(4) 0.001(5) 0.000(5)
C23 0.033(6) 0.016(6) 0.024(5) -0.003(4) -0.002(5) -0.005(5)
C24 0.033(6) 0.032(7) 0.011(5) -0.002(4) 0.004(4) -0.008(5)
C25 0.037(6) 0.032(7) 0.009(5) -0.001(4) 0.002(4) -0.004(5)
C26 0.038(7) 0.038(8) 0.030(6) -0.013(5) 0.011(5) -0.005(6)
C27 0.026(6) 0.057(9) 0.018(5) -0.004(5) 0.008(5) 0.003(6)
C28 0.033(7) 0.046(8) 0.029(6) -0.011(5) 0.008(5) -0.013(6)
C29 0.028(6) 0.042(8) 0.020(5) -0.012(5) 0.000(5) -0.008(5)
C30 0.029(6) 0.038(7) 0.022(6) -0.003(5) 0.008(5) -0.004(5)
C31 0.031(6) 0.039(7) 0.017(5) 0.000(5) 0.002(4) -0.001(5)
C32 0.043(7) 0.032(7) 0.016(5) 0.003(5) -0.004(5) 0.001(5)
C33 0.034(7) 0.024(7) 0.034(6) -0.003(5) -0.006(5) 0.003(5)
C34 0.025(6) 0.019(6) 0.029(6) -0.006(5) -0.001(4) 0.007(5)
C35 0.030(6) 0.031(7) 0.017(5) -0.005(4) 0.001(4) 0.000(5)
C36 0.023(6) 0.028(7) 0.021(5) -0.010(5) -0.004(4) -0.004(5)
K3 0.0256(13) 0.0341(15) 0.0284(12) -0.0088(11) 0.0015(10) -0.0025(11)
N5 0.026(5) 0.061(8) 0.023(5) -0.005(5) 0.005(4) 0.007(5)
N6 0.095(5) 0.096(5) 0.095(5) -0.0007(10) 0.0096(11) 0.0001(10)
O13 0.026(4) 0.045(6) 0.037(5) -0.010(4) 0.004(4) -0.008(4)
O14 0.032(5) 0.074(7) 0.026(4) -0.003(4) 0.005(4) 0.008(5)
O15 0.034(5) 0.038(5) 0.030(4) 0.003(4) -0.005(4) 0.000(4)
O16 0.042(6) 0.138(11) 0.024(5) -0.030(6) 0.003(4) -0.008(7)
O17 0.130(11) 0.047(7) 0.066(8) 0.026(6) 0.004(7) -0.006(7)
C37 0.044(8) 0.073(11) 0.034(7) -0.017(7) 0.007(6) 0.016(7)
C38 0.033(7) 0.051(9) 0.043(7) -0.023(6) -0.006(6) 0.002(6)
C39 0.024(6) 0.049(9) 0.050(8) 0.005(6) -0.001(6) -0.005(6)
C40 0.046(8) 0.066(11) 0.031(7) 0.020(7) -0.002(6) -0.008(7)
C41 0.039(8) 0.115(15) 0.038(8) -0.025(9) 0.003(6) 0.006(9)
C42 0.087(6) 0.088(6) 0.087(6) -0.0006(10) 0.0092(12) 0.0002(10)
C43 0.039(7) 0.047(8) 0.029(6) -0.003(6) 0.005(5) 0.007(6)
C44 0.032(7) 0.043(8) 0.044(7) 0.001(6) 0.004(6) 0.002(6)
C45 0.043(8) 0.049(9) 0.032(7) 0.008(6) -0.012(6) -0.004(6)
C46 0.069(11) 0.095(14) 0.023(7) 0.005(7) -0.006(7) -0.042(10)
C47 0.091(9) 0.122(10) 0.068(9) -0.015(8) -0.003(7) -0.001(8)
C48 0.113(10) 0.125(11) 0.088(9) -0.048(8) 0.005(8) -0.008(8)
C49 0.035(8) 0.095(13) 0.031(7) 0.024(7) 0.010(6) 0.000(8)
C50 0.041(8) 0.080(12) 0.054(9) 0.035(8) -0.013(7) -0.018(8)
K4 0.0343(14) 0.0319(15) 0.0295(13) 0.0039(11) 0.0032(11) -0.0019(11)
N7 0.032(5) 0.034(6) 0.026(5) 0.005(4) 0.003(4) -0.002(4)
N8 0.050(7) 0.065(8) 0.024(5) 0.000(5) -0.002(5) -0.023(6)
O19 0.032(4) 0.031(5) 0.030(4) 0.002(3) 0.007(3) -0.004(4)
O20 0.031(5) 0.042(5) 0.033(4) 0.011(4) 0.001(4) -0.003(4)
O21 0.052(6) 0.030(5) 0.035(5) -0.004(4) 0.008(4) 0.001(4)
O22 0.071(7) 0.054(7) 0.038(5) 0.002(5) 0.008(5) -0.020(5)
O23 0.036(5) 0.036(5) 0.043(5) 0.011(4) -0.002(4) 0.000(4)
O24 0.041(5) 0.046(6) 0.035(5) -0.001(4) 0.009(4) -0.006(4)
C55 0.021(6) 0.054(9) 0.043(7) 0.005(6) 0.007(5) -0.007(6)
C56 0.027(6) 0.049(9) 0.036(7) 0.001(6) -0.004(5) -0.014(6)
C57 0.030(6) 0.040(8) 0.027(6) 0.000(5) 0.000(5) -0.002(6)
C58 0.041(7) 0.049(9) 0.024(6) 0.007(5) -0.003(5) -0.002(6)
C59 0.049(8) 0.042(8) 0.033(7) 0.006(6) 0.001(6) -0.017(6)
C60 0.039(7) 0.058(9) 0.029(6) 0.008(6) 0.006(5) -0.014(7)
C61 0.037(7) 0.061(10) 0.026(6) 0.011(6) 0.004(5) 0.001(6)
C62 0.048(9) 0.053(10) 0.039(7) -0.004(6) 0.003(6) 0.013(7)
C63 0.067(10) 0.027(8) 0.050(8) -0.010(6) 0.006(7) 0.000(7)
C64 0.092(12) 0.027(8) 0.044(8) -0.010(6) 0.017(8) -0.010(7)
C65 0.079(11) 0.049(10) 0.054(9) -0.016(7) 0.008(8) -0.042(8)
C66 0.074(11) 0.049(10) 0.046(8) -0.006(7) 0.010(7) -0.035(8)
C67 0.037(7) 0.035(8) 0.053(8) 0.005(6) 0.000(6) -0.012(6)
C68 0.044(8) 0.035(8) 0.051(8) 0.013(6) 0.004(6) -0.002(6)
C69 0.041(7) 0.030(7) 0.041(7) 0.004(6) 0.004(6) 0.003(6)
C70 0.058(9) 0.038(9) 0.041(8) -0.002(6) -0.009(7) 0.002(7)
C71 0.039(8) 0.088(12) 0.026(6) 0.006(7) 0.011(6) 0.011(8)
C72 0.042(8) 0.055(10) 0.034(7) 0.004(6) 0.002(6) -0.010(7)
N13 0.037(6) 0.058(8) 0.059(8) 0.013(6) 0.006(5) 0.000(6)
N14 0.058(8) 0.055(8) 0.065(8) -0.019(6) 0.023(6) -0.023(6)
C77 0.059(10) 0.067(11) 0.040(8) -0.003(7) -0.004(7) 0.002(8)
C78 0.057(9) 0.054(10) 0.047(8) -0.009(7) 0.006(7) 0.000(7)

loop_
_atom_type_symbol
_atom_type_description
_atom_type_scat_dispersion_real
_atom_type_scat_dispersion_imag
_atom_type_scat_source
C C 0.0033 0.0016 'International Tables Vol C Tables 4.2.6.8 and 6.1.1.4'
H H 0.0000 0.0000 'International Tables Vol C Tables 4.2.6.8 and 6.1.1.4'
N N 0.0061 0.0033 'International Tables Vol C Tables 4.2.6.8 and 6.1.1.4'
O O 0.0106 0.0060 'International Tables Vol C Tables 4.2.6.8 and 6.1.1.4'
K K 0.2009 0.2494 'International Tables Vol C Tables 4.2.6.8 and 6.1.1.4'
Ge Ge 0.1547 1.8001 'International Tables Vol C Tables 4.2.6.8 and 6.1.1.4'
Sb Sb -0.5866 1.5461 'International Tables Vol C Tables 4.2.6.8 and 6.1.1.4'

loop_
_geom_angle_atom_site_label_1
_geom_angle_atom_site_label_2
_geom_angle_atom_site_label_3
_geom_angle
_geom_angle_site_symmetry_1
_geom_angle_site_symmetry_3
Ge5' Sb4 Ge8' 65.5(7) . .
Ge5' Sb4 Ge7' 105.1(6) . .
Ge8' Sb4 Ge7' 69.1(3) . .
Ge5' Sb4 Ge6 72.9(5) . .
Ge8' Sb4 Ge6 104.60(16) . .
Ge7' Sb4 Ge6 65.13(18) . .
Ge5' Sb4 Ge5 6.5(7) . .
Ge8' Sb4 Ge5 68.0(3) . .
Ge7' Sb4 Ge5 101.1(3) . .
Ge6 Sb4 Ge5 66.4(2) . .
Ge5' Sb4 Ge7 108.7(6) . .
Ge8' Sb4 Ge7 81.3(2) . .
Ge7' Sb4 Ge7 12.66(15) . .
Ge6 Sb4 Ge7 56.69(7) . .
Ge5 Sb4 Ge7 103.7(2) . .
Ge5' Sb4 Ge8 53.6(7) . .
Ge8' Sb4 Ge8 13.27(18) . .
Ge7' Sb4 Ge8 79.9(2) . .
Ge6 Sb4 Ge8 103.63(7) . .
Ge5 Sb4 Ge8 56.8(2) . .
Ge7 Sb4 Ge8 91.45(10) . .
Ge7 Ge6 Ge9 111.07(12) . .
Ge7 Ge6 Ge3' 57.1(4) . .
Ge9 Ge6 Ge3' 63.0(3) . .
Ge7 Ge6 Sb4 63.54(8) . .
Ge9 Ge6 Sb4 108.69(11) . .
Ge3' Ge6 Sb4 106.8(4) . .
Ge7 Ge6 Ge9' 110.6(3) . .
Ge9 Ge6 Ge9' 7.3(3) . .
Ge3' Ge6 Ge9' 66.7(4) . .
Sb4 Ge6 Ge9' 101.8(2) . .
Ge7 Ge6 Ge3 59.87(14) . .
Ge9 Ge6 Ge3 55.93(15) . .
Ge3' Ge6 Ge3 9.4(2) . .
Sb4 Ge6 Ge3 102.37(13) . .
Ge9' Ge6 Ge3 59.0(3) . .
Ge7 Ge6 Ge7' 12.04(14) . .
Ge9 Ge6 Ge7' 103.53(19) . .
Ge3' Ge6 Ge7' 57.2(4) . .
Sb4 Ge6 Ge7' 55.94(16) . .
Ge9' Ge6 Ge7' 101.9(3) . .
Ge3 Ge6 Ge7' 57.7(2) . .
Ge7 Ge6 Ge5 102.3(2) . .
Ge9 Ge6 Ge5 54.98(16) . .
Ge3' Ge6 Ge5 97.4(3) . .
Sb4 Ge6 Ge5 57.80(12) . .
Ge9' Ge6 Ge5 47.7(2) . .
Ge3 Ge6 Ge5 88.0(2) . .
Ge7' Ge6 Ge5 90.3(3) . .
Ge1 Ge1 Ge7 129.20(12) 3_657 .
Ge1 Ge1 Ge8 125.33(12) 3_657 .
Ge7 Ge1 Ge8 103.62(12) . .
Ge1 Ge1 Ge2 103.00(15) 3_657 .
Ge7 Ge1 Ge2 111.67(11) . .
Ge8 Ge1 Ge2 62.59(9) . .
Ge1 Ge1 Ge3 105.41(18) 3_657 .
Ge7 Ge1 Ge3 62.55(11) . .
Ge8 Ge1 Ge3 111.35(17) . .
Ge2 Ge1 Ge3 63.51(16) . .
Ge9 Ge2 Ge1 105.91(12) . .
Ge9 Ge2 Ge8 109.73(12) . .
Ge1 Ge2 Ge8 57.32(8) . .
Ge9 Ge2 Ge3 56.68(17) . .
Ge1 Ge2 Ge3 58.40(15) . .
Ge8 Ge2 Ge3 103.34(16) . .
Ge9 Ge2 Ge5 57.23(19) . .
Ge1 Ge2 Ge5 93.94(19) . .
Ge8 Ge2 Ge5 57.28(14) . .
Ge3 Ge2 Ge5 91.4(3) . .
Ge9 Ge3 Ge1 106.6(2) . .
Ge9 Ge3 Ge7 110.1(2) . .
Ge1 Ge3 Ge7 57.14(15) . .
Ge9 Ge3 Ge2 57.81(16) . .
Ge1 Ge3 Ge2 58.09(13) . .
Ge7 Ge3 Ge2 103.3(2) . .
Ge9 Ge3 Ge6 58.50(16) . .
Ge1 Ge3 Ge6 93.43(19) . .
Ge7 Ge3 Ge6 56.23(12) . .
Ge2 Ge3 Ge6 92.60(18) . .
Ge9 Ge5 Ge8 110.5(4) . .
Ge9 Ge5 Sb4 107.4(4) . .
Ge8 Ge5 Sb4 63.24(18) . .
Ge9 Ge5 Ge2 56.5(2) . .
Ge8 Ge5 Ge2 58.8(2) . .
Sb4 Ge5 Ge2 100.9(3) . .
Ge9 Ge5 Ge6 55.7(2) . .
Ge8 Ge5 Ge6 100.6(3) . .
Sb4 Ge5 Ge6 55.8(2) . .
Ge2 Ge5 Ge6 87.9(3) . .
Ge1 Ge7 Ge6 100.72(11) . .
Ge1 Ge7 Ge3 60.31(12) . .
Ge6 Ge7 Ge3 63.90(15) . .
Ge1 Ge7 Sb4 82.99(11) . .
Ge6 Ge7 Sb4 59.77(7) . .
Ge3 Ge7 Sb4 102.56(16) . .
Ge1 Ge8 Ge5 100.2(2) . .
Ge1 Ge8 Ge2 60.08(8) . .
Ge5 Ge8 Ge2 63.9(2) . .
Ge1 Ge8 Sb4 81.90(11) . .
Ge5 Ge8 Sb4 60.0(2) . .
Ge2 Ge8 Sb4 102.18(10) . .
Ge3 Ge9 Ge2 65.51(17) . .
Ge3 Ge9 Ge5 102.4(3) . .
Ge2 Ge9 Ge5 66.2(3) . .
Ge3 Ge9 Ge6 65.57(15) . .
Ge2 Ge9 Ge6 101.54(15) . .
Ge5 Ge9 Ge6 69.4(3) . .
Ge3' Ge1' Ge2' 103.3(4) . .
Ge3' Ge1' Ge8' 112.2(4) . .
Ge2' Ge1' Ge8' 61.3(2) . .
Ge3' Ge1' Ge7' 60.9(4) . .
Ge2' Ge1' Ge7' 112.3(3) . .
Ge8' Ge1' Ge7' 66.7(4) . .
Ge3' Ge1' Ge1' 123.0(4) . 3_657
Ge2' Ge1' Ge1' 133.7(3) . 3_657
Ge8' Ge1' Ge1' 97.8(4) . 3_657
Ge7' Ge1' Ge1' 92.2(4) . 3_657
Ge1' Ge2' Ge5' 99.6(7) . .
Ge1' Ge2' Ge8' 60.0(2) . .
Ge5' Ge2' Ge8' 61.5(5) . .
Ge1' Ge2' Ge9' 85.6(4) . .
Ge5' Ge2' Ge9' 60.5(5) . .
Ge8' Ge2' Ge9' 103.3(4) . .
Ge1' Ge3' Ge7' 61.2(4) . .
Ge1' Ge3' Ge6 101.7(5) . .
Ge7' Ge3' Ge6 65.4(4) . .
Ge1' Ge3' Ge9' 81.7(4) . .
Ge7' Ge3' Ge9' 101.6(5) . .
Ge6 Ge3' Ge9' 58.2(4) . .
Sb4 Ge5' Ge2' 112.5(10) . .
Sb4 Ge5' Ge8' 57.9(5) . .
Ge2' Ge5' Ge8' 60.2(7) . .
Sb4 Ge5' Ge9' 109.9(11) . .
Ge2' Ge5' Ge9' 62.8(6) . .
Ge8' Ge5' Ge9' 104.0(10) . .
Sb4 Ge8' Ge1' 106.1(3) . .
Sb4 Ge8' Ge2' 109.6(3) . .
Ge1' Ge8' Ge2' 58.7(2) . .
Sb4 Ge8' Ge5' 56.6(7) . .
Ge1' Ge8' Ge5' 96.6(5) . .
Ge2' Ge8' Ge5' 58.3(6) . .
Sb4 Ge8' Ge7' 57.3(3) . .
Ge1' Ge8' Ge7' 57.3(3) . .
Ge2' Ge8' Ge7' 103.1(3) . .
Ge5' Ge8' Ge7' 92.3(7) . .
Sb4 Ge7' Ge3' 109.7(4) . .
Sb4 Ge7' Ge1' 101.7(3) . .
Ge3' Ge7' Ge1' 57.9(3) . .
Sb4 Ge7' Ge6 58.94(16) . .
Ge3' Ge7' Ge6 57.4(4) . .
Ge1' Ge7' Ge6 94.3(3) . .
Sb4 Ge7' Ge8' 53.6(2) . .
Ge3' Ge7' Ge8' 101.7(4) . .
Ge1' Ge7' Ge8' 56.0(3) . .
Ge6 Ge7' Ge8' 91.2(3) . .
Ge5' Ge9' Ge6 68.5(7) . .
Ge5' Ge9' Ge2' 56.7(7) . .
Ge6 Ge9' Ge2' 105.5(4) . .
Ge5' Ge9' Ge3' 101.1(8) . .
Ge6 Ge9' Ge3' 55.1(3) . .
Ge2' Ge9' Ge3' 89.3(5) . .
Ge10 Ge10 Ge16 122.50(9) 3_565 .
Ge10 Ge10 Ge17 134.15(9) 3_565 .
Ge16 Ge10 Ge17 103.06(6) . .
Ge10 Ge10 Ge12 95.83(8) 3_565 .
Ge16 Ge10 Ge12 62.77(5) . .
Ge17 Ge10 Ge12 110.48(6) . .
Ge10 Ge10 Ge11 102.07(8) 3_565 .
Ge16 Ge10 Ge11 110.78(6) . .
Ge17 Ge10 Ge11 62.27(5) . .
Ge12 Ge10 Ge11 62.63(5) . .
Ge18 Ge11 Ge10 107.29(6) . .
Ge18 Ge11 Ge17 109.74(6) . .
Ge10 Ge11 Ge17 57.56(5) . .
Ge18 Ge11 Ge14 57.21(5) . .
Ge10 Ge11 Ge14 95.69(6) . .
Ge17 Ge11 Ge14 57.56(5) . .
Ge18 Ge11 Ge12 58.25(5) . .
Ge10 Ge11 Ge12 58.43(5) . .
Ge17 Ge11 Ge12 103.59(6) . .
Ge14 Ge11 Ge12 93.34(6) . .
Ge18 Ge12 Ge10 108.03(6) . .
Ge18 Ge12 Ge16 109.82(6) . .
Ge10 Ge12 Ge16 57.06(5) . .
Ge18 Ge12 Ge11 58.61(5) . .
Ge10 Ge12 Ge11 58.94(5) . .
Ge16 Ge12 Ge11 103.53(6) . .
Ge18 Ge12 Ge15 56.79(5) . .
Ge10 Ge12 Ge15 95.12(5) . .
Ge16 Ge12 Ge15 57.62(4) . .
Ge11 Ge12 Ge15 92.67(6) . .
Ge15 Sb13 Ge14 66.93(5) . .
Ge15 Sb13 Ge17 104.57(5) . .
Ge14 Sb13 Ge17 56.41(5) . .
Ge15 Sb13 Ge16 57.15(4) . .
Ge14 Sb13 Ge16 103.77(5) . .
Ge17 Sb13 Ge16 91.91(5) . .
Ge18 Ge14 Ge17 114.13(7) . .
Ge18 Ge14 Ge11 59.15(5) . .
Ge17 Ge14 Ge11 60.46(5) . .
Ge18 Ge14 Sb13 107.07(6) . .
Ge17 Ge14 Sb13 62.08(5) . .
Ge11 Ge14 Sb13 100.94(5) . .
Ge18 Ge15 Ge16 112.49(6) . .
Ge18 Ge15 Sb13 107.56(6) . .
Ge16 Ge15 Sb13 62.58(4) . .
Ge18 Ge15 Ge12 58.03(5) . .
Ge16 Ge15 Ge12 59.29(4) . .
Sb13 Ge15 Ge12 100.38(5) . .
Ge10 Ge16 Ge15 100.97(6) . .
Ge10 Ge16 Ge12 60.18(5) . .
Ge15 Ge16 Ge12 63.09(5) . .
Ge10 Ge16 Sb13 82.55(5) . .
Ge15 Ge16 Sb13 60.27(4) . .
Ge12 Ge16 Sb13 101.36(5) . .
Ge10 Ge17 Ge14 100.50(6) . .
Ge10 Ge17 Ge11 60.17(5) . .
Ge14 Ge17 Ge11 61.98(5) . .
Ge10 Ge17 Sb13 82.46(5) . .
Ge14 Ge17 Sb13 61.50(5) . .
Ge11 Ge17 Sb13 101.56(5) . .
Ge14 Ge18 Ge15 72.20(6) . .
Ge14 Ge18 Ge12 100.56(6) . .
Ge15 Ge18 Ge12 65.18(5) . .
Ge14 Ge18 Ge11 63.64(6) . .
Ge15 Ge18 Ge11 100.76(6) . .
Ge12 Ge18 Ge11 63.14(5) . .
O2 K1 O3 131.0(2) . .
O2 K1 O4 95.2(2) . .
O3 K1 O4 59.5(2) . .
O2 K1 O6 101.8(2) . .
O3 K1 O6 121.1(2) . .
O4 K1 O6 97.3(2) . .
O2 K1 O1 60.4(2) . .
O3 K1 O1 93.4(2) . .
O4 K1 O1 118.2(2) . .
O6 K1 O1 140.4(2) . .
O2 K1 O5 124.2(2) . .
O3 K1 O5 99.0(2) . .
O4 K1 O5 136.0(2) . .
O6 K1 O5 59.21(19) . .
O1 K1 O5 99.6(2) . .
O2 K1 N2 62.3(3) . .
O3 K1 N2 118.6(2) . .
O4 K1 N2 59.7(2) . .
O6 K1 N2 60.3(2) . .
O1 K1 N2 122.1(3) . .
O5 K1 N2 118.9(2) . .
O2 K1 N1 119.3(3) . .
O3 K1 N1 61.4(2) . .
O4 K1 N1 120.5(2) . .
O6 K1 N1 118.1(2) . .
O1 K1 N1 59.6(2) . .
O5 K1 N1 59.6(2) . .
N2 K1 N1 178.2(3) . .
C7 N1 C1 110.5(8) . .
C7 N1 C13 110.2(9) . .
C1 N1 C13 109.7(9) . .
C7 N1 K1 105.5(6) . .
C1 N1 K1 110.0(6) . .
C13 N1 K1 110.8(6) . .
C6 N2 C18 112.2(9) . .
C6 N2 C12 110.0(9) . .
C18 N2 C12 107.6(9) . .
C6 N2 K1 104.9(6) . .
C18 N2 K1 110.8(6) . .
C12 N2 K1 111.3(6) . .
C3 O1 C2 112.6(9) . .
C3 O1 K1 113.5(6) . .
C2 O1 K1 114.8(6) . .
C4 O2 C5 110.0(9) . .
C4 O2 K1 115.5(6) . .
C5 O2 K1 116.9(7) . .
C8 O3 C9 110.9(8) . .
C8 O3 K1 116.9(6) . .
C9 O3 K1 114.1(5) . .
C10 O4 C11 113.0(8) . .
C10 O4 K1 116.9(5) . .
C11 O4 K1 116.7(6) . .
C15 O5 C14 110.6(8) . .
C15 O5 K1 113.7(6) . .
C14 O5 K1 118.0(6) . .
C16 O6 C17 110.8(8) . .
C16 O6 K1 116.2(6) . .
C17 O6 K1 116.9(6) . .
C2 C1 N1 113.1(9) . .
O1 C2 C1 108.9(9) . .
O1 C3 C4 109.9(10) . .
O2 C4 C3 108.2(9) . .
O2 C5 C6 108.0(10) . .
N2 C6 C5 116.6(10) . .
C8 C7 N1 115.3(10) . .
O3 C8 C7 108.9(9) . .
O3 C9 C10 109.3(8) . .
O4 C10 C9 108.9(8) . .
O4 C11 C12 108.8(9) . .
N2 C12 C11 113.0(9) . .
N1 C13 C14 114.8(9) . .
O5 C14 C13 109.3(9) . .
O5 C15 C16 110.0(9) . .
O6 C16 C15 109.2(9) . .
O6 C17 C18 109.5(9) . .
N2 C18 C17 114.5(10) . .
O10 K2 O11 128.8(2) . .
O10 K2 O9 62.4(2) . .
O11 K2 O9 88.6(2) . .
O10 K2 O7 124.4(2) . .
O11 K2 O7 101.2(2) . .
O9 K2 O7 102.1(2) . .
O10 K2 O12 89.6(2) . .
O11 K2 O12 60.8(2) . .
O9 K2 O12 110.6(2) . .
O7 K2 O12 141.4(2) . .
O10 K2 O8 99.2(2) . .
O11 K2 O8 125.2(2) . .
O9 K2 O8 142.5(2) . .
O7 K2 O8 59.7(2) . .
O12 K2 O8 101.0(2) . .
O10 K2 N3 120.5(2) . .
O11 K2 N3 60.9(2) . .
O9 K2 N3 59.3(2) . .
O7 K2 N3 60.6(2) . .
O12 K2 N3 120.9(2) . .
O8 K2 N3 119.7(2) . .
O10 K2 N4 60.2(2) . .
O11 K2 N4 119.6(2) . .
O9 K2 N4 121.6(2) . .
O7 K2 N4 118.2(2) . .
O12 K2 N4 59.8(2) . .
O8 K2 N4 59.1(2) . .
N3 K2 N4 178.8(3) . .
C25 N3 C19 109.4(8) . .
C25 N3 C31 110.1(8) . .
C19 N3 C31 111.7(9) . .
C25 N3 K2 111.4(6) . .
C19 N3 K2 107.8(6) . .
C31 N3 K2 106.4(6) . .
C30 N4 C36 110.7(8) . .
C30 N4 C24 110.4(8) . .
C36 N4 C24 109.3(8) . .
C30 N4 K2 106.0(6) . .
C36 N4 K2 110.4(6) . .
C24 N4 K2 110.1(6) . .
C20 O7 C21 110.8(8) . .
C20 O7 K2 117.9(6) . .
C21 O7 K2 115.7(5) . .
C23 O8 C22 113.3(8) . .
C23 O8 K2 119.7(6) . .
C22 O8 K2 114.3(5) . .
C27 O9 C26 110.8(8) . .
C27 O9 K2 112.2(6) . .
C26 O9 K2 116.0(6) . .
C29 O10 C28 108.7(8) . .
C29 O10 K2 122.3(6) . .
C28 O10 K2 111.7(6) . .
C33 O11 C32 111.2(8) . .
C33 O11 K2 113.2(6) . .
C32 O11 K2 118.8(6) . .
C34 O12 C35 110.7(8) . .
C34 O12 K2 114.8(6) . .
C35 O12 K2 115.9(6) . .
N3 C19 C20 114.7(9) . .
O7 C20 C19 109.8(9) . .
O7 C21 C22 109.3(9) . .
O8 C22 C21 110.2(9) . .
O8 C23 C24 110.9(9) . .
C23 C24 N4 114.5(8) . .
N3 C25 C26 113.4(9) . .
O9 C26 C25 109.6(9) . .
O9 C27 C28 111.3(9) . .
O10 C28 C27 107.2(9) . .
O10 C29 C30 108.0(9) . .
N4 C30 C29 115.6(9) . .
C32 C31 N3 113.0(9) . .
O11 C32 C31 110.8(9) . .
O11 C33 C34 108.7(9) . .
O12 C34 C33 110.5(9) . .
O12 C35 C36 109.5(8) . .
N4 C36 C35 112.0(8) . .
O13 K3 O18' 133.0(5) . .
O13 K3 O17 109.1(3) . .
O18' K3 O17 66.7(6) . .
O13 K3 O16 120.4(3) . .
O18' K3 O16 95.8(6) . .
O17 K3 O16 122.3(4) . .
O13 K3 O15 85.0(2) . .
O18' K3 O15 141.6(5) . .
O17 K3 O15 99.3(3) . .
O16 K3 O15 60.4(3) . .
O13 K3 O18 120.2(4) . .
O18' K3 O18 17.1(5) . .
O17 K3 O18 56.2(4) . .
O16 K3 O18 112.7(5) . .
O15 K3 O18 148.2(4) . .
O13 K3 O14 57.9(2) . .
O18' K3 O14 87.4(5) . .
O17 K3 O14 128.8(3) . .
O16 K3 O14 102.7(3) . .
O15 K3 O14 125.1(3) . .
O18 K3 O14 86.3(4) . .
O13 K3 N5 59.2(3) . .
O18' K3 N5 127.3(6) . .
O17 K3 N5 62.2(3) . .
O16 K3 N5 121.4(3) . .
O15 K3 N5 61.4(3) . .
O18 K3 N5 112.7(4) . .
O14 K3 N5 115.1(3) . .
O13 K3 N6 116.8(4) . .
O18' K3 N6 52.0(6) . .
O17 K3 N6 118.3(4) . .
O16 K3 N6 63.2(4) . .
O15 K3 N6 122.8(3) . .
O18 K3 N6 65.7(4) . .
O14 K3 N6 60.2(4) . .
N5 K3 N6 174.8(4) . .
O13 K3 C40 45.6(3) . .
O18' K3 C40 111.3(6) . .
O17 K3 C40 146.2(4) . .
O16 K3 C40 91.4(3) . .
O15 K3 C40 99.7(3) . .
O18 K3 C40 111.7(4) . .
O14 K3 C40 25.4(3) . .
N5 K3 C40 104.1(3) . .
N6 K3 C40 72.6(4) . .
O13 K3 C53 135.2(17) . .
O18' K3 C53 8.0(14) . .
O17 K3 C53 74.1(9) . .
O16 K3 C53 89.0(17) . .
O15 K3 C53 139.6(18) . .
O18 K3 C53 24.7(15) . .
O14 K3 C53 84.7(13) . .
N5 K3 C53 135.2(11) . .
N6 K3 C53 44.4(10) . .
C40 K3 C53 107.3(11) . .
O13 K3 C51 116.3(5) . .
O18' K3 C51 44.7(7) . .
O17 K3 C51 23.3(4) . .
O16 K3 C51 122.9(6) . .
O15 K3 C51 121.0(5) . .
O18 K3 C51 32.9(5) . .
O14 K3 C51 111.9(6) . .
N5 K3 C51 82.7(5) . .
N6 K3 C51 96.8(5) . .
C40 K3 C51 135.5(6) . .
C53 K3 C51 52.5(11) . .
C43 N5 C37 112.0(11) . .
C43 N5 C49 109.9(10) . .
C37 N5 C49 110.1(10) . .
C43 N5 K3 109.6(6) . .
C37 N5 K3 107.8(7) . .
C49 N5 K3 107.3(8) . .
C42 N6 C48 104.9(15) . .
C42 N6 C54 116(2) . .
C48 N6 C54 119(2) . .
C42 N6 C54' 137(3) . .
C48 N6 C54' 103(3) . .
C54 N6 C54' 22(3) . .
C42 N6 K3 106.5(12) . .
C48 N6 K3 102.5(11) . .
C54 N6 K3 106.8(18) . .
C54' N6 K3 98.9(19) . .
C38 O13 C39 114.8(10) . .
C38 O13 K3 127.4(7) . .
C39 O13 K3 117.3(7) . .
C40 O14 C41 113.6(11) . .
C40 O14 K3 93.4(7) . .
C41 O14 K3 118.1(8) . .
C45 O15 C44 112.3(9) . .
C45 O15 K3 114.2(7) . .
C44 O15 K3 114.2(7) . .
C46 O16 C47 111.2(13) . .
C46 O16 K3 114.1(7) . .
C47 O16 K3 115.8(10) . .
C50 O17 C51' 114.1(17) . .
C50 O17 C51 112.7(15) . .
C51' O17 C51 34.4(15) . .
C50 O17 K3 115.6(8) . .
C51' O17 K3 127.0(15) . .
C51 O17 K3 107.1(16) . .
N5 C37 C38 113.8(11) . .
O13 C38 C37 110.4(11) . .
O13 C39 C40 108.9(10) . .
O14 C40 C39 106.5(10) . .
O14 C40 K3 61.2(6) . .
C39 C40 K3 88.2(7) . .
O14 C41 C42 111.3(13) . .
N6 C42 C41 111.8(16) . .
N5 C43 C44 115.4(11) . .
O15 C44 C43 108.5(10) . .
O15 C45 C46 108.9(11) . .
O16 C46 C45 109.2(12) . .
C48 C47 O16 105.2(18) . .
C47 C48 N6 118.5(17) . .
C50 C49 N5 114.8(11) . .
O17 C50 C49 111.0(11) . .
C52 O18 C53 83(3) . .
C52 O18 C51 51.0(11) . .
C53 O18 C51 132(3) . .
C52 O18 K3 110.3(18) . .
C53 O18 K3 98(7) . .
C51 O18 K3 90.2(9) . .
O17 C51 C52 119(2) . .
O17 C51 O18 106(2) . .
C52 C51 O18 48.2(11) . .
O17 C51 K3 49.6(12) . .
C52 C51 K3 85.0(17) . .
O18 C51 K3 56.9(10) . .
O18 C52 C51 81(2) . .
O18 C53 C54 123(4) . .
O18 C53 K3 58(5) . .
C54 C53 K3 94(6) . .
C53 C54 N6 107(7) . .
C53' O18' C54' 59(3) . .
C53' O18' K3 163(3) . .
C54' O18' K3 106.6(14) . .
O17 C51' C52' 94.8(19) . .
O18' C53' C54' 87(4) . .
C53' C54' N6 135(4) . .
C53' C54' O18' 33.2(17) . .
N6 C54' O18' 101(3) . .
O23 K4 O20 128.4(3) . .
O23 K4 O19 103.4(2) . .
O20 K4 O19 61.8(2) . .
O23 K4 O22 132.2(3) . .
O20 K4 O22 94.3(3) . .
O19 K4 O22 116.8(3) . .
O23 K4 O21 94.7(3) . .
O20 K4 O21 132.3(3) . .
O19 K4 O21 92.1(2) . .
O22 K4 O21 60.9(3) . .
O23 K4 O24 60.0(2) . .
O20 K4 O24 101.7(2) . .
O19 K4 O24 144.0(3) . .
O22 K4 O24 95.0(3) . .
O21 K4 O24 119.3(3) . .
O23 K4 N8 118.9(3) . .
O20 K4 N8 61.7(2) . .
O19 K4 N8 122.5(3) . .
O22 K4 N8 58.8(3) . .
O21 K4 N8 119.0(3) . .
O24 K4 N8 59.2(3) . .
O23 K4 N7 61.3(3) . .
O20 K4 N7 119.8(2) . .
O19 K4 N7 58.7(2) . .
O22 K4 N7 119.5(3) . .
O21 K4 N7 59.2(3) . .
O24 K4 N7 120.8(3) . .
N8 K4 N7 178.1(3) . .
O23 K4 C58 131.8(3) . .
O20 K4 C58 22.7(3) . .
O19 K4 C58 41.5(2) . .
O22 K4 C58 96.0(3) . .
O21 K4 C58 114.0(3) . .
O24 K4 C58 123.9(3) . .
N8 K4 C58 81.0(3) . .
N7 K4 C58 100.2(3) . .
C55 N7 C67 110.3(10) . .
C55 N7 C61 110.5(9) . .
C67 N7 C61 111.9(9) . .
C55 N7 K4 111.3(6) . .
C67 N7 K4 104.6(7) . .
C61 N7 K4 108.2(7) . .
C72 N8 C66 110.9(11) . .
C72 N8 C60 109.9(11) . .
C66 N8 C60 109.9(11) . .
C72 N8 K4 111.1(7) . .
C66 N8 K4 110.1(8) . .
C60 N8 K4 104.8(7) . .
C57 O19 C56 111.5(9) . .
C57 O19 K4 111.7(6) . .
C56 O19 K4 115.7(6) . .
C59 O20 C58 110.3(9) . .
C59 O20 K4 114.0(7) . .
C58 O20 K4 108.8(6) . .
C62 O21 C63 110.7(10) . .
C62 O21 K4 116.9(7) . .
C63 O21 K4 110.3(7) . .
C64 O22 C65 108.7(10) . .
C64 O22 K4 112.8(7) . .
C65 O22 K4 117.4(8) . .
C69 O23 C68 111.2(9) . .
C69 O23 K4 116.0(7) . .
C68 O23 K4 118.5(7) . .
C71 O24 C70 113.5(11) . .
C71 O24 K4 114.8(7) . .
C70 O24 K4 113.8(7) . .
N7 C55 C56 113.9(10) . .
O19 C56 C55 109.0(10) . .
O19 C57 C58 107.9(9) . .
O20 C58 C57 109.4(10) . .
O20 C58 K4 48.5(5) . .
C57 C58 K4 81.6(6) . .
O20 C59 C60 109.6(10) . .
N8 C60 C59 111.1(11) . .
C62 C61 N7 113.0(10) . .
O21 C62 C61 109.0(11) . .
O21 C63 C64 108.8(11) . .
O22 C64 C63 107.4(12) . .
O22 C65 C66 104.9(11) . .
N8 C66 C65 112.0(11) . .
C68 C67 N7 115.6(10) . .
O23 C68 C67 111.3(11) . .
O23 C69 C70 108.4(10) . .
O24 C70 C69 109.0(11) . .
O24 C71 C72 110.7(11) . .
N8 C72 C71 112.5(11) . .
N13 C77 C78 116.5(13) . .
N14 C78 C77 110.9(12) . .
N9 C73 C74 123(2) . .
C73 C74 N10 95.0(17) . .
C75' N75 C75 33(3) . .
C76 N76 C76' 28(5) . .
N75 C75 C76 142(6) . .
N76 C76 C75 77(5) . .
C76' C75' N75 132(4) . .
C75' C76' N76 102(5) . .

loop_
_geom_bond_atom_site_label_1
_geom_bond_atom_site_label_2
_geom_bond_distance
_geom_bond_site_symmetry_2
Sb4 Ge5' 2.41(3) .
Sb4 Ge8' 2.448(7) .
Sb4 Ge7' 2.561(7) .
Sb4 Ge6 2.6485(15) .
Sb4 Ge5 2.711(9) .
Sb4 Ge7 2.744(3) .
Sb4 Ge8 2.796(3) .
Ge6 Ge7 2.562(3) .
Ge6 Ge9 2.592(4) .
Ge6 Ge3' 2.601(14) .
Ge6 Ge9' 2.697(12) .
Ge6 Ge3 2.767(5) .
Ge6 Ge7' 2.805(8) .
Ge6 Ge5 2.937(11) .
Ge1 Ge1 2.467(3) 3_657
Ge1 Ge7 2.523(3) .
Ge1 Ge8 2.525(3) .
Ge1 Ge2 2.600(3) .
Ge1 Ge3 2.609(6) .
Ge2 Ge9 2.550(5) .
Ge2 Ge8 2.663(3) .
Ge2 Ge3 2.742(6) .
Ge2 Ge5 2.798(11) .
Ge3 Ge9 2.518(8) .
Ge3 Ge7 2.665(6) .
Ge5 Ge9 2.570(8) .
Ge5 Ge8 2.620(9) .
Ge1' Ge3' 2.517(13) .
Ge1' Ge2' 2.530(8) .
Ge1' Ge8' 2.566(8) .
Ge1' Ge7' 2.604(8) .
Ge1' Ge1' 2.656(11) 3_657
Ge2' Ge5' 2.55(3) .
Ge2' Ge8' 2.599(9) .
Ge2' Ge9' 2.712(12) .
Ge3' Ge7' 2.594(18) .
Ge3' Ge9' 2.915(18) .
Ge5' Ge8' 2.63(2) .
Ge5' Ge9' 2.65(2) .
Ge8' Ge7' 2.842(14) .
Ge10 Ge10 2.487(2) 3_565
Ge10 Ge16 2.5097(17) .
Ge10 Ge17 2.5378(19) .
Ge10 Ge12 2.5945(18) .
Ge10 Ge11 2.6086(18) .
Ge11 Ge18 2.588(2) .
Ge11 Ge17 2.662(2) .
Ge11 Ge14 2.701(2) .
Ge11 Ge12 2.704(2) .
Ge12 Ge18 2.5776(18) .
Ge12 Ge16 2.6591(17) .
Ge12 Ge15 2.7578(18) .
Sb13 Ge15 2.6995(15) .
Sb13 Ge14 2.7238(17) .
Sb13 Ge17 2.7387(16) .
Sb13 Ge16 2.7594(15) .
Ge14 Ge18 2.534(2) .
Ge14 Ge17 2.5819(19) .
Ge15 Ge18 2.5420(18) .
Ge15 Ge16 2.6117(17) .
K1 O2 2.737(8) .
K1 O3 2.780(7) .
K1 O4 2.825(7) .
K1 O6 2.838(7) .
K1 O1 2.846(7) .
K1 O5 2.867(7) .
K1 N2 2.985(9) .
K1 N1 3.008(9) .
N1 C7 1.469(14) .
N1 C1 1.470(14) .
N1 C13 1.475(14) .
N2 C6 1.451(16) .
N2 C18 1.457(14) .
N2 C12 1.463(14) .
O1 C3 1.405(14) .
O1 C2 1.417(13) .
O2 C4 1.425(14) .
O2 C5 1.445(14) .
O3 C8 1.428(13) .
O3 C9 1.428(12) .
O4 C10 1.417(12) .
O4 C11 1.428(12) .
O5 C15 1.418(12) .
O5 C14 1.433(13) .
O6 C16 1.410(13) .
O6 C17 1.417(13) .
C1 C2 1.468(16) .
C3 C4 1.491(18) .
C5 C6 1.473(18) .
C7 C8 1.465(17) .
C9 C10 1.469(15) .
C11 C12 1.490(15) .
C13 C14 1.485(16) .
C15 C16 1.481(16) .
C17 C18 1.509(16) .
K2 O10 2.747(7) .
K2 O11 2.764(7) .
K2 O9 2.804(7) .
K2 O7 2.805(7) .
K2 O12 2.806(7) .
K2 O8 2.850(7) .
K2 N3 3.014(8) .
K2 N4 3.040(8) .
N3 C25 1.460(13) .
N3 C19 1.466(14) .
N3 C31 1.486(14) .
N4 C30 1.445(13) .
N4 C36 1.481(14) .
N4 C24 1.484(13) .
O7 C20 1.407(12) .
O7 C21 1.433(12) .
O8 C23 1.414(12) .
O8 C22 1.437(13) .
O9 C27 1.392(13) .
O9 C26 1.426(13) .
O10 C29 1.413(12) .
O10 C28 1.445(13) .
O11 C33 1.421(13) .
O11 C32 1.436(12) .
O12 C34 1.406(12) .
O12 C35 1.414(11) .
C19 C20 1.489(15) .
C21 C22 1.455(14) .
C23 C24 1.464(15) .
C25 C26 1.473(16) .
C27 C28 1.516(15) .
C29 C30 1.509(15) .
C31 C32 1.460(16) .
C33 C34 1.486(15) .
C35 C36 1.513(14) .
K3 O13 2.686(8) .
K3 O18' 2.71(3) .
K3 O17 2.717(11) .
K3 O16 2.775(10) .
K3 O15 2.800(8) .
K3 O18 2.857(19) .
K3 O14 2.880(9) .
K3 N5 2.954(9) .
K3 N6 2.988(17) .
K3 C40 3.282(14) .
K3 C53 3.35(13) .
K3 C51 3.41(3) .
N5 C43 1.444(16) .
N5 C37 1.449(16) .
N5 C49 1.482(16) .
N6 C42 1.49(2) .
N6 C48 1.550(18) .
N6 C54 1.552(19) .
N6 C54' 1.554(19) .
O13 C38 1.386(14) .
O13 C39 1.416(14) .
O14 C40 1.411(17) .
O14 C41 1.415(16) .
O15 C45 1.414(13) .
O15 C44 1.434(14) .
O16 C46 1.44(2) .
O16 C47 1.47(2) .
O17 C50 1.401(12) .
O17 C51' 1.407(13) .
O17 C51 1.412(13) .
C37 C38 1.51(2) .
C39 C40 1.505(19) .
C41 C42 1.49(2) .
C43 C44 1.499(17) .
C45 C46 1.455(19) .
C47 C48 1.43(3) .
C49 C50 1.458(16) .
O18 C52 1.399(13) .
O18 C53 1.410(14) .
O18 C51 1.85(4) .
C51 C52 1.458(18) .
C53 C54 1.457(18) .
O18' C53' 0.92(3) .
O18' C54' 1.69(5) .
C51' C52' 1.455(18) .
C53' C54' 1.456(18) .
K4 O23 2.745(8) .
K4 O20 2.779(8) .
K4 O19 2.836(8) .
K4 O22 2.837(10) .
K4 O21 2.844(8) .
K4 O24 2.850(9) .
K4 N8 3.049(11) .
K4 N7 3.058(9) .
K4 C58 3.511(12) .
N7 C55 1.445(15) .
N7 C67 1.477(16) .
N7 C61 1.491(15) .
N8 C72 1.460(17) .
N8 C66 1.472(18) .
N8 C60 1.489(15) .
O19 C57 1.413(13) .
O19 C56 1.419(14) .
O20 C59 1.401(14) .
O20 C58 1.429(14) .
O21 C62 1.407(15) .
O21 C63 1.410(15) .
O22 C64 1.412(15) .
O22 C65 1.457(17) .
O23 C69 1.411(14) .
O23 C68 1.433(15) .
O24 C71 1.394(14) .
O24 C70 1.414(15) .
C55 C56 1.495(16) .
C57 C58 1.477(17) .
C59 C60 1.509(18) .
C61 C62 1.463(19) .
C63 C64 1.52(2) .
C65 C66 1.515(19) .
C67 C68 1.445(17) .
C69 C70 1.491(18) .
C71 C72 1.50(2) .
N13 C77 1.455(18) .
N14 C78 1.461(17) .
C77 C78 1.49(2) .
N9 C73 1.27(2) .
N10 C74 1.56(3) .
C73 C74 1.48(3) .
N75 C75' 1.49(3) .
N75 C75 1.49(3) .
N76 C76 1.49(3) .
N76 C76' 1.90(8) .
C75 C76 1.80(12) .
C75' C76' 1.18(8) .

loop_
_geom_torsion_atom_site_label_1
_geom_torsion_atom_site_label_2
_geom_torsion_atom_site_label_3
_geom_torsion_atom_site_label_4
_geom_torsion
_geom_torsion_site_symmetry_1
Ge5' Sb4 Ge6 Ge7 -127.2(7) .
Ge8' Sb4 Ge6 Ge7 -69.0(3) .
Ge7' Sb4 Ge6 Ge7 -10.8(2) .
Ge5 Sb4 Ge6 Ge7 -126.5(3) .
Ge8 Sb4 Ge6 Ge7 -82.64(12) .
Ge5' Sb4 Ge6 Ge9 -22.3(7) .
Ge8' Sb4 Ge6 Ge9 35.8(3) .
Ge7' Sb4 Ge6 Ge9 94.0(2) .
Ge5 Sb4 Ge6 Ge9 -21.7(3) .
Ge7 Sb4 Ge6 Ge9 104.81(13) .
Ge8 Sb4 Ge6 Ge9 22.17(14) .
Ge5' Sb4 Ge6 Ge3' -88.8(8) .
Ge8' Sb4 Ge6 Ge3' -30.7(3) .
Ge7' Sb4 Ge6 Ge3' 27.5(4) .
Ge5 Sb4 Ge6 Ge3' -88.2(4) .
Ge7 Sb4 Ge6 Ge3' 38.3(3) .
Ge8 Sb4 Ge6 Ge3' -44.3(3) .
Ge5' Sb4 Ge6 Ge9' -19.8(8) .
Ge8' Sb4 Ge6 Ge9' 38.4(3) .
Ge7' Sb4 Ge6 Ge9' 96.5(3) .
Ge5 Sb4 Ge6 Ge9' -19.2(4) .
Ge7 Sb4 Ge6 Ge9' 107.3(3) .
Ge8 Sb4 Ge6 Ge9' 24.7(3) .
Ge5' Sb4 Ge6 Ge3 -80.3(7) .
Ge8' Sb4 Ge6 Ge3 -22.1(2) .
Ge7' Sb4 Ge6 Ge3 36.1(2) .
Ge5 Sb4 Ge6 Ge3 -79.6(3) .
Ge7 Sb4 Ge6 Ge3 46.90(14) .
Ge8 Sb4 Ge6 Ge3 -35.73(12) .
Ge5' Sb4 Ge6 Ge7' -116.3(7) .
Ge8' Sb4 Ge6 Ge7' -58.2(3) .
Ge5 Sb4 Ge6 Ge7' -115.7(3) .
Ge7 Sb4 Ge6 Ge7' 10.8(2) .
Ge8 Sb4 Ge6 Ge7' -71.8(2) .
Ge5' Sb4 Ge6 Ge5 -0.6(10) .
Ge8' Sb4 Ge6 Ge5 57.5(3) .
Ge7' Sb4 Ge6 Ge5 115.7(3) .
Ge7 Sb4 Ge6 Ge5 126.5(3) .
Ge8 Sb4 Ge6 Ge5 43.9(3) .
Ge1 Ge1 Ge2 Ge9 -133.16(14) 3_657
Ge7 Ge1 Ge2 Ge9 8.99(19) .
Ge8 Ge1 Ge2 Ge9 103.55(13) .
Ge3 Ge1 Ge2 Ge9 -32.23(18) .
Ge1 Ge1 Ge2 Ge8 123.29(12) 3_657
Ge7 Ge1 Ge2 Ge8 -94.56(15) .
Ge3 Ge1 Ge2 Ge8 -135.77(16) .
Ge1 Ge1 Ge2 Ge3 -100.94(17) 3_657
Ge7 Ge1 Ge2 Ge3 41.22(17) .
Ge8 Ge1 Ge2 Ge3 135.77(16) .
Ge1 Ge1 Ge2 Ge5 169.8(2) 3_657
Ge7 Ge1 Ge2 Ge5 -48.0(2) .
Ge8 Ge1 Ge2 Ge5 46.5(2) .
Ge3 Ge1 Ge2 Ge5 -89.2(2) .
Ge1 Ge1 Ge3 Ge9 129.90(18) 3_657
Ge7 Ge1 Ge3 Ge9 -103.6(2) .
Ge8 Ge1 Ge3 Ge9 -8.9(3) .
Ge2 Ge1 Ge3 Ge9 32.81(17) .
Ge1 Ge1 Ge3 Ge7 -126.55(15) 3_657
Ge8 Ge1 Ge3 Ge7 94.70(17) .
Ge2 Ge1 Ge3 Ge7 136.37(16) .
Ge1 Ge1 Ge3 Ge2 97.08(16) 3_657
Ge7 Ge1 Ge3 Ge2 -136.37(16) .
Ge8 Ge1 Ge3 Ge2 -41.67(14) .
Ge1 Ge1 Ge3 Ge6 -171.99(13) 3_657
Ge7 Ge1 Ge3 Ge6 -45.44(10) .
Ge8 Ge1 Ge3 Ge6 49.25(19) .
Ge2 Ge1 Ge3 Ge6 90.92(16) .
Ge1 Ge2 Ge3 Ge9 -142.14(19) .
Ge8 Ge2 Ge3 Ge9 -105.03(16) .
Ge5 Ge2 Ge3 Ge9 -48.38(19) .
Ge9 Ge2 Ge3 Ge1 142.14(19) .
Ge8 Ge2 Ge3 Ge1 37.11(12) .
Ge5 Ge2 Ge3 Ge1 93.76(16) .
Ge9 Ge2 Ge3 Ge7 105.6(2) .
Ge1 Ge2 Ge3 Ge7 -36.55(14) .
Ge8 Ge2 Ge3 Ge7 0.6(2) .
Ge5 Ge2 Ge3 Ge7 57.2(2) .
Ge9 Ge2 Ge3 Ge6 49.72(16) .
Ge1 Ge2 Ge3 Ge6 -92.42(17) .
Ge8 Ge2 Ge3 Ge6 -55.31(18) .
Ge5 Ge2 Ge3 Ge6 1.3(2) .
Ge7 Ge6 Ge3 Ge9 153.4(2) .
Ge3' Ge6 Ge3 Ge9 -137(3) .
Sb4 Ge6 Ge3 Ge9 104.34(15) .
Ge9' Ge6 Ge3 Ge9 7.9(3) .
Ge7' Ge6 Ge3 Ge9 139.6(3) .
Ge5 Ge6 Ge3 Ge9 47.94(18) .
Ge7 Ge6 Ge3 Ge1 46.06(13) .
Ge9 Ge6 Ge3 Ge1 -107.4(2) .
Ge3' Ge6 Ge3 Ge1 116(3) .
Sb4 Ge6 Ge3 Ge1 -3.05(15) .
Ge9' Ge6 Ge3 Ge1 -99.5(3) .
Ge7' Ge6 Ge3 Ge1 32.2(2) .
Ge5 Ge6 Ge3 Ge1 -59.44(19) .
Ge9 Ge6 Ge3 Ge7 -153.4(2) .
Ge3' Ge6 Ge3 Ge7 70(3) .
Sb4 Ge6 Ge3 Ge7 -49.10(13) .
Ge9' Ge6 Ge3 Ge7 -145.6(3) .
Ge7' Ge6 Ge3 Ge7 -13.86(17) .
Ge5 Ge6 Ge3 Ge7 -105.50(18) .
Ge7 Ge6 Ge3 Ge2 104.2(2) .
Ge9 Ge6 Ge3 Ge2 -49.22(16) .
Ge3' Ge6 Ge3 Ge2 174(3) .
Sb4 Ge6 Ge3 Ge2 55.12(17) .
Ge9' Ge6 Ge3 Ge2 -41.4(3) .
Ge7' Ge6 Ge3 Ge2 90.4(3) .
Ge5 Ge6 Ge3 Ge2 -1.27(19) .
Ge5' Sb4 Ge5 Ge9 -163(8) .
Ge8' Sb4 Ge5 Ge9 -96.5(4) .
Ge7' Sb4 Ge5 Ge9 -34.7(4) .
Ge6 Sb4 Ge5 Ge9 21.8(3) .
Ge7 Sb4 Ge5 Ge9 -22.0(4) .
Ge8 Sb4 Ge5 Ge9 -104.6(4) .
Ge5' Sb4 Ge5 Ge8 -59(8) .
Ge8' Sb4 Ge5 Ge8 8.1(2) .
Ge7' Sb4 Ge5 Ge8 69.9(3) .
Ge6 Sb4 Ge5 Ge8 126.4(2) .
Ge7 Sb4 Ge5 Ge8 82.64(19) .
Ge5' Sb4 Ge5 Ge2 -105(8) .
Ge8' Sb4 Ge5 Ge2 -38.4(3) .
Ge7' Sb4 Ge5 Ge2 23.5(3) .
Ge6 Sb4 Ge5 Ge2 79.9(2) .
Ge7 Sb4 Ge5 Ge2 36.2(3) .
Ge8 Sb4 Ge5 Ge2 -46.5(2) .
Ge5' Sb4 Ge5 Ge6 175(8) .
Ge8' Sb4 Ge5 Ge6 -118.2(2) .
Ge7' Sb4 Ge5 Ge6 -56.4(2) .
Ge7 Sb4 Ge5 Ge6 -43.71(17) .
Ge8 Sb4 Ge5 Ge6 -126.4(2) .
Ge1 Ge2 Ge5 Ge9 106.41(19) .
Ge8 Ge2 Ge5 Ge9 153.0(3) .
Ge3 Ge2 Ge5 Ge9 48.0(2) .
Ge9 Ge2 Ge5 Ge8 -153.0(3) .
Ge1 Ge2 Ge5 Ge8 -46.57(18) .
Ge3 Ge2 Ge5 Ge8 -105.0(2) .
Ge9 Ge2 Ge5 Sb4 -103.8(4) .
Ge1 Ge2 Ge5 Sb4 2.6(3) .
Ge8 Ge2 Ge5 Sb4 49.21(16) .
Ge3 Ge2 Ge5 Sb4 -55.8(3) .
Ge9 Ge2 Ge5 Ge6 -49.25(17) .
Ge1 Ge2 Ge5 Ge6 57.16(14) .
Ge8 Ge2 Ge5 Ge6 103.7(2) .
Ge3 Ge2 Ge5 Ge6 -1.26(18) .
Ge7 Ge6 Ge5 Ge9 -107.23(18) .
Ge3' Ge6 Ge5 Ge9 -49.4(4) .
Sb4 Ge6 Ge5 Ge9 -154.6(3) .
Ge9' Ge6 Ge5 Ge9 -0.4(5) .
Ge3 Ge6 Ge5 Ge9 -48.7(2) .
Ge7' Ge6 Ge5 Ge9 -106.4(2) .
Ge7 Ge6 Ge5 Ge8 0.4(3) .
Ge9 Ge6 Ge5 Ge8 107.6(4) .
Ge3' Ge6 Ge5 Ge8 58.2(4) .
Sb4 Ge6 Ge5 Ge8 -47.03(13) .
Ge9' Ge6 Ge5 Ge8 107.2(5) .
Ge3 Ge6 Ge5 Ge8 58.9(3) .
Ge7' Ge6 Ge5 Ge8 1.2(3) .
Ge7 Ge6 Ge5 Sb4 47.42(18) .
Ge9 Ge6 Ge5 Sb4 154.6(3) .
Ge3' Ge6 Ge5 Sb4 105.2(4) .
Ge9' Ge6 Ge5 Sb4 154.2(5) .
Ge3 Ge6 Ge5 Sb4 105.97(19) .
Ge7' Ge6 Ge5 Sb4 48.3(2) .
Ge7 Ge6 Ge5 Ge2 -57.30(15) .
Ge9 Ge6 Ge5 Ge2 49.92(17) .
Ge3' Ge6 Ge5 Ge2 0.5(4) .
Sb4 Ge6 Ge5 Ge2 -104.7(2) .
Ge9' Ge6 Ge5 Ge2 49.5(4) .
Ge3 Ge6 Ge5 Ge2 1.25(18) .
Ge7' Ge6 Ge5 Ge2 -56.4(2) .
Ge1 Ge1 Ge7 Ge6 139.32(18) 3_657
Ge8 Ge1 Ge7 Ge6 -55.79(17) .
Ge2 Ge1 Ge7 Ge6 9.80(18) .
Ge3 Ge1 Ge7 Ge6 51.45(16) .
Ge1 Ge1 Ge7 Ge3 87.9(2) 3_657
Ge8 Ge1 Ge7 Ge3 -107.2(2) .
Ge2 Ge1 Ge7 Ge3 -41.7(2) .
Ge1 Ge1 Ge7 Sb4 -163.3(2) 3_657
Ge8 Ge1 Ge7 Sb4 1.56(14) .
Ge2 Ge1 Ge7 Sb4 67.15(14) .
Ge3 Ge1 Ge7 Sb4 108.80(16) .
Ge9 Ge6 Ge7 Ge1 -25.77(19) .
Ge3' Ge6 Ge7 Ge1 -59.7(3) .
Sb4 Ge6 Ge7 Ge1 75.29(11) .
Ge9' Ge6 Ge7 Ge1 -18.0(3) .
Ge3 Ge6 Ge7 Ge1 -49.16(12) .
Ge7' Ge6 Ge7 Ge1 27.1(9) .
Ge5 Ge6 Ge7 Ge1 31.2(2) .
Ge9 Ge6 Ge7 Ge3 23.4(2) .
Ge3' Ge6 Ge7 Ge3 -10.5(3) .
Sb4 Ge6 Ge7 Ge3 124.44(15) .
Ge9' Ge6 Ge7 Ge3 31.2(3) .
Ge7' Ge6 Ge7 Ge3 76.2(10) .
Ge5 Ge6 Ge7 Ge3 80.3(2) .
Ge9 Ge6 Ge7 Sb4 -101.06(12) .
Ge3' Ge6 Ge7 Sb4 -135.0(3) .
Ge9' Ge6 Ge7 Sb4 -93.3(2) .
Ge3 Ge6 Ge7 Sb4 -124.44(15) .
Ge7' Ge6 Ge7 Sb4 -48.2(9) .
Ge5 Ge6 Ge7 Sb4 -44.11(17) .
Ge9 Ge3 Ge7 Ge1 97.2(2) .
Ge2 Ge3 Ge7 Ge1 37.00(13) .
Ge6 Ge3 Ge7 Ge1 121.17(13) .
Ge9 Ge3 Ge7 Ge6 -24.0(2) .
Ge1 Ge3 Ge7 Ge6 -121.17(13) .
Ge2 Ge3 Ge7 Ge6 -84.17(18) .
Ge9 Ge3 Ge7 Sb4 22.9(3) .
Ge1 Ge3 Ge7 Sb4 -74.28(13) .
Ge2 Ge3 Ge7 Sb4 -37.3(2) .
Ge6 Ge3 Ge7 Sb4 46.89(10) .
Ge5' Sb4 Ge7 Ge1 -53.2(7) .
Ge8' Sb4 Ge7 Ge1 7.2(2) .
Ge7' Sb4 Ge7 Ge1 22.2(9) .
Ge6 Sb4 Ge7 Ge1 -106.76(10) .
Ge5 Sb4 Ge7 Ge1 -57.5(3) .
Ge8 Sb4 Ge7 Ge1 -1.37(12) .
Ge5' Sb4 Ge7 Ge6 53.6(7) .
Ge8' Sb4 Ge7 Ge6 113.9(2) .
Ge7' Sb4 Ge7 Ge6 129.0(10) .
Ge5 Sb4 Ge7 Ge6 49.3(2) .
Ge8 Sb4 Ge7 Ge6 105.39(9) .
Ge5' Sb4 Ge7 Ge3 4.2(7) .
Ge8' Sb4 Ge7 Ge3 64.6(3) .
Ge7' Sb4 Ge7 Ge3 79.6(10) .
Ge6 Sb4 Ge7 Ge3 -49.36(14) .
Ge5 Sb4 Ge7 Ge3 -0.1(3) .
Ge8 Sb4 Ge7 Ge3 56.04(18) .
Ge1 Ge1 Ge8 Ge5 -138.5(3) 3_657
Ge7 Ge1 Ge8 Ge5 55.8(3) .
Ge2 Ge1 Ge8 Ge5 -51.8(2) .
Ge3 Ge1 Ge8 Ge5 -9.7(3) .
Ge1 Ge1 Ge8 Ge2 -86.7(2) 3_657
Ge7 Ge1 Ge8 Ge2 107.60(14) .
Ge3 Ge1 Ge8 Ge2 42.09(16) .
Ge1 Ge1 Ge8 Sb4 164.13(19) 3_657
Ge7 Ge1 Ge8 Sb4 -1.54(14) .
Ge2 Ge1 Ge8 Sb4 -109.14(9) .
Ge3 Ge1 Ge8 Sb4 -67.05(16) .
Ge9 Ge5 Ge8 Ge1 25.4(4) .
Sb4 Ge5 Ge8 Ge1 -74.36(16) .
Ge2 Ge5 Ge8 Ge1 49.29(17) .
Ge6 Ge5 Ge8 Ge1 -31.7(3) .
Ge9 Ge5 Ge8 Ge2 -23.9(3) .
Sb4 Ge5 Ge8 Ge2 -123.6(2) .
Ge6 Ge5 Ge8 Ge2 -81.0(2) .
Ge9 Ge5 Ge8 Sb4 99.8(4) .
Ge2 Ge5 Ge8 Sb4 123.6(2) .
Ge6 Ge5 Ge8 Sb4 42.64(17) .
Ge9 Ge2 Ge8 Ge1 -96.66(14) .
Ge3 Ge2 Ge8 Ge1 -37.63(15) .
Ge5 Ge2 Ge8 Ge1 -120.6(3) .
Ge9 Ge2 Ge8 Ge5 23.9(3) .
Ge1 Ge2 Ge8 Ge5 120.6(3) .
Ge3 Ge2 Ge8 Ge5 83.0(3) .
Ge9 Ge2 Ge8 Sb4 -23.55(18) .
Ge1 Ge2 Ge8 Sb4 73.11(10) .
Ge3 Ge2 Ge8 Sb4 35.48(17) .
Ge5 Ge2 Ge8 Sb4 -47.5(3) .
Ge5' Sb4 Ge8 Ge1 113.7(7) .
Ge8' Sb4 Ge8 Ge1 -38.4(8) .
Ge7' Sb4 Ge8 Ge1 -3.7(2) .
Ge6 Sb4 Ge8 Ge1 57.38(11) .
Ge5 Sb4 Ge8 Ge1 106.8(3) .
Ge7 Sb4 Ge8 Ge1 1.37(12) .
Ge5' Sb4 Ge8 Ge5 6.9(9) .
Ge8' Sb4 Ge8 Ge5 -145.3(9) .
Ge7' Sb4 Ge8 Ge5 -110.6(3) .
Ge6 Sb4 Ge8 Ge5 -49.4(2) .
Ge7 Sb4 Ge8 Ge5 -105.4(3) .
Ge5' Sb4 Ge8 Ge2 56.8(7) .
Ge8' Sb4 Ge8 Ge2 -95.3(8) .
Ge7' Sb4 Ge8 Ge2 -60.6(2) .
Ge6 Sb4 Ge8 Ge2 0.47(13) .
Ge5 Sb4 Ge8 Ge2 49.9(3) .
Ge7 Sb4 Ge8 Ge2 -55.53(14) .
Ge1 Ge3 Ge9 Ge2 -32.93(15) .
Ge7 Ge3 Ge9 Ge2 -93.3(2) .
Ge6 Ge3 Ge9 Ge2 -116.65(15) .
Ge1 Ge3 Ge9 Ge5 23.5(3) .
Ge7 Ge3 Ge9 Ge5 -36.9(4) .
Ge2 Ge3 Ge9 Ge5 56.4(3) .
Ge6 Ge3 Ge9 Ge5 -60.2(3) .
Ge1 Ge3 Ge9 Ge6 83.72(19) .
Ge7 Ge3 Ge9 Ge6 23.31(19) .
Ge2 Ge3 Ge9 Ge6 116.65(15) .
Ge1 Ge2 Ge9 Ge3 32.92(18) .
Ge8 Ge2 Ge9 Ge3 93.31(19) .
Ge5 Ge2 Ge9 Ge3 117.3(3) .
Ge1 Ge2 Ge9 Ge5 -84.3(3) .
Ge8 Ge2 Ge9 Ge5 -24.0(3) .
Ge3 Ge2 Ge9 Ge5 -117.3(3) .
Ge1 Ge2 Ge9 Ge6 -23.24(16) .
Ge8 Ge2 Ge9 Ge6 37.15(18) .
Ge3 Ge2 Ge9 Ge6 -56.16(17) .
Ge5 Ge2 Ge9 Ge6 61.1(3) .
Ge8 Ge5 Ge9 Ge3 -31.4(4) .
Sb4 Ge5 Ge9 Ge3 35.9(4) .
Ge2 Ge5 Ge9 Ge3 -55.9(2) .
Ge6 Ge5 Ge9 Ge3 57.64(19) .
Ge8 Ge5 Ge9 Ge2 24.5(3) .
Sb4 Ge5 Ge9 Ge2 91.8(3) .
Ge6 Ge5 Ge9 Ge2 113.55(19) .
Ge8 Ge5 Ge9 Ge6 -89.0(4) .
Sb4 Ge5 Ge9 Ge6 -21.8(3) .
Ge2 Ge5 Ge9 Ge6 -113.55(19) .
Ge7 Ge6 Ge9 Ge3 -24.5(2) .
Ge3' Ge6 Ge9 Ge3 7.2(5) .
Sb4 Ge6 Ge9 Ge3 -92.54(17) .
Ge9' Ge6 Ge9 Ge3 -113(3) .
Ge7' Ge6 Ge9 Ge3 -34.3(3) .
Ge5 Ge6 Ge9 Ge3 -115.0(3) .
Ge7 Ge6 Ge9 Ge2 31.63(18) .
Ge3' Ge6 Ge9 Ge2 63.4(4) .
Sb4 Ge6 Ge9 Ge2 -36.42(16) .
Ge9' Ge6 Ge9 Ge2 -56(3) .
Ge3 Ge6 Ge9 Ge2 56.12(18) .
Ge7' Ge6 Ge9 Ge2 21.8(2) .
Ge5 Ge6 Ge9 Ge2 -58.9(3) .
Ge7 Ge6 Ge9 Ge5 90.5(3) .
Ge3' Ge6 Ge9 Ge5 122.3(4) .
Sb4 Ge6 Ge9 Ge5 22.5(3) .
Ge9' Ge6 Ge9 Ge5 3(3) .
Ge3 Ge6 Ge9 Ge5 115.0(3) .
Ge7' Ge6 Ge9 Ge5 80.7(3) .
Ge3' Ge1' Ge2' Ge5' -59.3(6) .
Ge8' Ge1' Ge2' Ge5' 48.9(5) .
Ge7' Ge1' Ge2' Ge5' 4.3(6) .
Ge1' Ge1' Ge2' Ge5' 121.0(7) 3_657
Ge3' Ge1' Ge2' Ge8' -108.2(5) .
Ge7' Ge1' Ge2' Ge8' -44.6(4) .
Ge1' Ge1' Ge2' Ge8' 72.0(6) 3_657
Ge3' Ge1' Ge2' Ge9' -0.2(5) .
Ge8' Ge1' Ge2' Ge9' 108.0(3) .
Ge7' Ge1' Ge2' Ge9' 63.4(5) .
Ge1' Ge1' Ge2' Ge9' -179.9(6) 3_657
Ge2' Ge1' Ge3' Ge7' 108.4(4) .
Ge8' Ge1' Ge3' Ge7' 44.2(5) .
Ge1' Ge1' Ge3' Ge7' -71.9(6) 3_657
Ge2' Ge1' Ge3' Ge6 55.2(6) .
Ge8' Ge1' Ge3' Ge6 -9.0(7) .
Ge7' Ge1' Ge3' Ge6 -53.2(4) .
Ge1' Ge1' Ge3' Ge6 -125.1(5) 3_657
Ge2' Ge1' Ge3' Ge9' 0.2(5) .
Ge8' Ge1' Ge3' Ge9' -64.0(5) .
Ge7' Ge1' Ge3' Ge9' -108.2(5) .
Ge1' Ge1' Ge3' Ge9' 179.9(5) 3_657
Ge7 Ge6 Ge3' Ge1' 64.9(5) .
Ge9 Ge6 Ge3' Ge1' -79.3(4) .
Sb4 Ge6 Ge3' Ge1' 23.5(5) .
Ge9' Ge6 Ge3' Ge1' -72.5(5) .
Ge3 Ge6 Ge3' Ge1' -40(3) .
Ge7' Ge6 Ge3' Ge1' 50.5(4) .
Ge5 Ge6 Ge3' Ge1' -35.1(5) .
Ge7 Ge6 Ge3' Ge7' 14.34(17) .
Ge9 Ge6 Ge3' Ge7' -129.9(4) .
Sb4 Ge6 Ge3' Ge7' -27.1(3) .
Ge9' Ge6 Ge3' Ge7' -123.0(4) .
Ge3 Ge6 Ge3' Ge7' -90(3) .
Ge5 Ge6 Ge3' Ge7' -85.6(3) .
Ge7 Ge6 Ge3' Ge9' 137.4(4) .
Ge9 Ge6 Ge3' Ge9' -6.9(3) .
Sb4 Ge6 Ge3' Ge9' 95.9(3) .
Ge3 Ge6 Ge3' Ge9' 33(3) .
Ge7' Ge6 Ge3' Ge9' 123.0(4) .
Ge5 Ge6 Ge3' Ge9' 37.4(3) .
Ge8' Sb4 Ge5' Ge2' -26.5(6) .
Ge7' Sb4 Ge5' Ge2' 31.5(9) .
Ge6 Sb4 Ge5' Ge2' 88.9(8) .
Ge5 Sb4 Ge5' Ge2' 84(8) .
Ge7 Sb4 Ge5' Ge2' 44.2(9) .
Ge8 Sb4 Ge5' Ge2' -33.3(6) .
Ge7' Sb4 Ge5' Ge8' 58.0(5) .
Ge6 Sb4 Ge5' Ge8' 115.4(4) .
Ge5 Sb4 Ge5' Ge8' 110(8) .
Ge7 Sb4 Ge5' Ge8' 70.7(4) .
Ge8 Sb4 Ge5' Ge8' -6.8(3) .
Ge8' Sb4 Ge5' Ge9' -94.4(10) .
Ge7' Sb4 Ge5' Ge9' -36.4(11) .
Ge6 Sb4 Ge5' Ge9' 21.0(8) .
Ge5 Sb4 Ge5' Ge9' 16(7) .
Ge7 Sb4 Ge5' Ge9' -23.7(11) .
Ge8 Sb4 Ge5' Ge9' -101.2(11) .
Ge1' Ge2' Ge5' Sb4 -22.2(9) .
Ge8' Ge2' Ge5' Sb4 25.8(6) .
Ge9' Ge2' Ge5' Sb4 -101.6(11) .
Ge1' Ge2' Ge5' Ge8' -48.0(5) .
Ge9' Ge2' Ge5' Ge8' -127.4(8) .
Ge1' Ge2' Ge5' Ge9' 79.4(5) .
Ge8' Ge2' Ge5' Ge9' 127.4(8) .
Ge5' Sb4 Ge8' Ge1' 87.2(7) .
Ge7' Sb4 Ge8' Ge1' -31.5(4) .
Ge6 Sb4 Ge8' Ge1' 24.1(4) .
Ge5 Sb4 Ge8' Ge1' 80.7(4) .
Ge7 Sb4 Ge8' Ge1' -28.0(3) .
Ge8 Sb4 Ge8' Ge1' 111.6(10) .
Ge5' Sb4 Ge8' Ge2' 25.4(7) .
Ge7' Sb4 Ge8' Ge2' -93.3(4) .
Ge6 Sb4 Ge8' Ge2' -37.7(4) .
Ge5 Sb4 Ge8' Ge2' 18.8(4) .
Ge7 Sb4 Ge8' Ge2' -89.9(4) .
Ge8 Sb4 Ge8' Ge2' 49.8(8) .
Ge7' Sb4 Ge8' Ge5' -118.8(6) .
Ge6 Sb4 Ge8' Ge5' -63.1(6) .
Ge5 Sb4 Ge8' Ge5' -6.6(8) .
Ge7 Sb4 Ge8' Ge5' -115.3(6) .
Ge8 Sb4 Ge8' Ge5' 24.4(10) .
Ge5' Sb4 Ge8' Ge7' 118.8(6) .
Ge6 Sb4 Ge8' Ge7' 55.6(2) .
Ge5 Sb4 Ge8' Ge7' 112.2(3) .
Ge7 Sb4 Ge8' Ge7' 3.5(2) .
Ge8 Sb4 Ge8' Ge7' 143.1(9) .
Ge3' Ge1' Ge8' Sb4 -10.0(7) .
Ge2' Ge1' Ge8' Sb4 -103.5(3) .
Ge7' Ge1' Ge8' Sb4 31.5(4) .
Ge1' Ge1' Ge8' Sb4 120.5(3) 3_657
Ge3' Ge1' Ge8' Ge2' 93.5(5) .
Ge7' Ge1' Ge8' Ge2' 135.0(3) .
Ge1' Ge1' Ge8' Ge2' -136.0(3) 3_657
Ge3' Ge1' Ge8' Ge5' 47.0(9) .
Ge2' Ge1' Ge8' Ge5' -46.4(7) .
Ge7' Ge1' Ge8' Ge5' 88.6(7) .
Ge1' Ge1' Ge8' Ge5' 177.6(7) 3_657
Ge3' Ge1' Ge8' Ge7' -41.5(5) .
Ge2' Ge1' Ge8' Ge7' -135.0(3) .
Ge1' Ge1' Ge8' Ge7' 89.0(4) 3_657
Ge1' Ge2' Ge8' Sb4 97.3(3) .
Ge5' Ge2' Ge8' Sb4 -24.9(8) .
Ge9' Ge2' Ge8' Sb4 20.4(5) .
Ge5' Ge2' Ge8' Ge1' -122.2(7) .
Ge9' Ge2' Ge8' Ge1' -76.9(4) .
Ge1' Ge2' Ge8' Ge5' 122.2(7) .
Ge9' Ge2' Ge8' Ge5' 45.3(8) .
Ge1' Ge2' Ge8' Ge7' 37.7(2) .
Ge5' Ge2' Ge8' Ge7' -84.5(8) .
Ge9' Ge2' Ge8' Ge7' -39.3(4) .
Ge2' Ge5' Ge8' Sb4 151.6(8) .
Ge9' Ge5' Ge8' Sb4 104.9(11) .
Sb4 Ge5' Ge8' Ge1' -105.0(4) .
Ge2' Ge5' Ge8' Ge1' 46.7(5) .
Ge9' Ge5' Ge8' Ge1' -0.1(10) .
Sb4 Ge5' Ge8' Ge2' -151.6(8) .
Ge9' Ge5' Ge8' Ge2' -46.7(7) .
Sb4 Ge5' Ge8' Ge7' -47.6(4) .
Ge2' Ge5' Ge8' Ge7' 104.0(5) .
Ge9' Ge5' Ge8' Ge7' 57.3(9) .
Ge5' Sb4 Ge7' Ge3' 34.5(8) .
Ge8' Sb4 Ge7' Ge3' 90.3(5) .
Ge6 Sb4 Ge7' Ge3' -28.1(3) .
Ge5 Sb4 Ge7' Ge3' 29.2(5) .
Ge7 Sb4 Ge7' Ge3' -73.8(10) .
Ge8 Sb4 Ge7' Ge3' 82.2(4) .
Ge5' Sb4 Ge7' Ge1' -25.4(7) .
Ge8' Sb4 Ge7' Ge1' 30.4(4) .
Ge6 Sb4 Ge7' Ge1' -88.0(3) .
Ge5 Sb4 Ge7' Ge1' -30.7(4) .
Ge7 Sb4 Ge7' Ge1' -133.7(11) .
Ge8 Sb4 Ge7' Ge1' 22.3(3) .
Ge5' Sb4 Ge7' Ge6 62.6(6) .
Ge8' Sb4 Ge7' Ge6 118.3(2) .
Ge5 Sb4 Ge7' Ge6 57.3(3) .
Ge7 Sb4 Ge7' Ge6 -45.7(9) .
Ge8 Sb4 Ge7' Ge6 110.29(13) .
Ge5' Sb4 Ge7' Ge8' -55.8(7) .
Ge6 Sb4 Ge7' Ge8' -118.3(2) .
Ge5 Sb4 Ge7' Ge8' -61.0(3) .
Ge7 Sb4 Ge7' Ge8' -164.1(11) .
Ge8 Sb4 Ge7' Ge8' -8.0(2) .
Ge1' Ge3' Ge7' Sb4 -91.8(4) .
Ge6 Ge3' Ge7' Sb4 28.6(3) .
Ge9' Ge3' Ge7' Sb4 -18.1(6) .
Ge6 Ge3' Ge7' Ge1' 120.4(4) .
Ge9' Ge3' Ge7' Ge1' 73.7(4) .
Ge1' Ge3' Ge7' Ge6 -120.4(4) .
Ge9' Ge3' Ge7' Ge6 -46.7(4) .
Ge1' Ge3' Ge7' Ge8' -36.5(3) .
Ge6 Ge3' Ge7' Ge8' 83.8(3) .
Ge9' Ge3' Ge7' Ge8' 37.2(5) .
Ge3' Ge1' Ge7' Sb4 106.0(5) .
Ge2' Ge1' Ge7' Sb4 12.8(5) .
Ge8' Ge1' Ge7' Sb4 -29.4(3) .
Ge1' Ge1' Ge7' Sb4 -126.9(3) 3_657
Ge2' Ge1' Ge7' Ge3' -93.2(5) .
Ge8' Ge1' Ge7' Ge3' -135.3(5) .
Ge1' Ge1' Ge7' Ge3' 127.1(5) 3_657
Ge3' Ge1' Ge7' Ge6 46.8(4) .
Ge2' Ge1' Ge7' Ge6 -46.4(4) .
Ge8' Ge1' Ge7' Ge6 -88.5(3) .
Ge1' Ge1' Ge7' Ge6 173.9(2) 3_657
Ge3' Ge1' Ge7' Ge8' 135.3(5) .
Ge2' Ge1' Ge7' Ge8' 42.1(3) .
Ge1' Ge1' Ge7' Ge8' -97.5(3) 3_657
Ge7 Ge6 Ge7' Sb4 126.3(10) .
Ge9 Ge6 Ge7' Sb4 -103.60(14) .
Ge3' Ge6 Ge7' Sb4 -148.3(4) .
Ge9' Ge6 Ge7' Sb4 -96.3(2) .
Ge3 Ge6 Ge7' Sb4 -137.1(3) .
Ge5 Ge6 Ge7' Sb4 -49.68(19) .
Ge7 Ge6 Ge7' Ge3' -85.4(10) .
Ge9 Ge6 Ge7' Ge3' 44.7(4) .
Sb4 Ge6 Ge7' Ge3' 148.3(4) .
Ge9' Ge6 Ge7' Ge3' 52.0(4) .
Ge3 Ge6 Ge7' Ge3' 11.1(3) .
Ge5 Ge6 Ge7' Ge3' 98.6(3) .
Ge7 Ge6 Ge7' Ge1' -132.6(11) .
Ge9 Ge6 Ge7' Ge1' -2.5(3) .
Ge3' Ge6 Ge7' Ge1' -47.1(3) .
Sb4 Ge6 Ge7' Ge1' 101.1(3) .
Ge9' Ge6 Ge7' Ge1' 4.8(4) .
Ge3 Ge6 Ge7' Ge1' -36.02(18) .
Ge5 Ge6 Ge7' Ge1' 51.4(3) .
Ge7 Ge6 Ge7' Ge8' 171.4(11) .
Ge9 Ge6 Ge7' Ge8' -58.5(2) .
Ge3' Ge6 Ge7' Ge8' -103.2(4) .
Sb4 Ge6 Ge7' Ge8' 45.10(17) .
Ge9' Ge6 Ge7' Ge8' -51.2(3) .
Ge3 Ge6 Ge7' Ge8' -92.0(3) .
Ge5 Ge6 Ge7' Ge8' -4.6(3) .
Ge1' Ge8' Ge7' Sb4 143.4(4) .
Ge2' Ge8' Ge7' Sb4 105.0(3) .
Ge5' Ge8' Ge7' Sb4 47.1(5) .
Sb4 Ge8' Ge7' Ge3' -105.9(5) .
Ge1' Ge8' Ge7' Ge3' 37.5(4) .
Ge2' Ge8' Ge7' Ge3' -0.9(5) .
Ge5' Ge8' Ge7' Ge3' -58.8(6) .
Sb4 Ge8' Ge7' Ge1' -143.4(4) .
Ge2' Ge8' Ge7' Ge1' -38.3(3) .
Ge5' Ge8' Ge7' Ge1' -96.3(5) .
Sb4 Ge8' Ge7' Ge6 -48.95(18) .
Ge1' Ge8' Ge7' Ge6 94.4(3) .
Ge2' Ge8' Ge7' Ge6 56.1(3) .
Ge5' Ge8' Ge7' Ge6 -1.9(5) .
Sb4 Ge5' Ge9' Ge6 -21.2(8) .
Ge2' Ge5' Ge9' Ge6 -127.0(6) .
Ge8' Ge5' Ge9' Ge6 -81.7(9) .
Sb4 Ge5' Ge9' Ge2' 105.8(11) .
Ge8' Ge5' Ge9' Ge2' 45.3(7) .
Sb4 Ge5' Ge9' Ge3' 24.0(11) .
Ge2' Ge5' Ge9' Ge3' -81.8(6) .
Ge8' Ge5' Ge9' Ge3' -36.5(10) .
Ge7 Ge6 Ge9' Ge5' 84.4(7) .
Ge9 Ge6 Ge9' Ge5' 179(100) .
Ge3' Ge6 Ge9' Ge5' 121.8(8) .
Sb4 Ge6 Ge9' Ge5' 18.4(7) .
Ge3 Ge6 Ge9' Ge5' 115.9(7) .
Ge7' Ge6 Ge9' Ge5' 75.7(7) .
Ge5 Ge6 Ge9' Ge5' -3.7(9) .
Ge7 Ge6 Ge9' Ge2' 40.6(4) .
Ge9 Ge6 Ge9' Ge2' 135(3) .
Ge3' Ge6 Ge9' Ge2' 78.0(5) .
Sb4 Ge6 Ge9' Ge2' -25.4(4) .
Ge3 Ge6 Ge9' Ge2' 72.1(4) .
Ge7' Ge6 Ge9' Ge2' 31.9(4) .
Ge5 Ge6 Ge9' Ge2' -47.5(4) .
Ge7 Ge6 Ge9' Ge3' -37.4(4) .
Ge9 Ge6 Ge9' Ge3' 57(3) .
Sb4 Ge6 Ge9' Ge3' -103.4(4) .
Ge3 Ge6 Ge9' Ge3' -5.9(5) .
Ge7' Ge6 Ge9' Ge3' -46.1(4) .
Ge5 Ge6 Ge9' Ge3' -125.5(6) .
Ge1' Ge2' Ge9' Ge5' -103.6(7) .
Ge8' Ge2' Ge9' Ge5' -45.8(8) .
Ge1' Ge2' Ge9' Ge6 -53.1(4) .
Ge5' Ge2' Ge9' Ge6 50.5(8) .
Ge8' Ge2' Ge9' Ge6 4.6(5) .
Ge1' Ge2' Ge9' Ge3' 0.2(4) .
Ge5' Ge2' Ge9' Ge3' 103.8(8) .
Ge8' Ge2' Ge9' Ge3' 57.9(5) .
Ge1' Ge3' Ge9' Ge5' 55.6(8) .
Ge7' Ge3' Ge9' Ge5' -2.6(9) .
Ge6 Ge3' Ge9' Ge5' -53.7(7) .
Ge1' Ge3' Ge9' Ge6 109.3(5) .
Ge7' Ge3' Ge9' Ge6 51.1(4) .
Ge1' Ge3' Ge9' Ge2' -0.2(4) .
Ge7' Ge3' Ge9' Ge2' -58.4(5) .
Ge6 Ge3' Ge9' Ge2' -109.5(4) .
Ge10 Ge10 Ge11 Ge18 -123.41(8) 3_565
Ge16 Ge10 Ge11 Ge18 8.57(9) .
Ge17 Ge10 Ge11 Ge18 102.79(7) .
Ge12 Ge10 Ge11 Ge18 -33.05(6) .
Ge10 Ge10 Ge11 Ge17 133.81(9) 3_565
Ge16 Ge10 Ge11 Ge17 -94.22(7) .
Ge12 Ge10 Ge11 Ge17 -135.84(6) .
Ge10 Ge10 Ge11 Ge14 179.21(8) 3_565
Ge16 Ge10 Ge11 Ge14 -48.81(8) .
Ge17 Ge10 Ge11 Ge14 45.41(6) .
Ge12 Ge10 Ge11 Ge14 -90.43(6) .
Ge10 Ge10 Ge11 Ge12 -90.36(8) 3_565
Ge16 Ge10 Ge11 Ge12 41.62(6) .
Ge17 Ge10 Ge11 Ge12 135.84(6) .
Ge10 Ge10 Ge12 Ge18 133.95(8) 3_565
Ge16 Ge10 Ge12 Ge18 -102.36(7) .
Ge17 Ge10 Ge12 Ge18 -7.82(8) .
Ge11 Ge10 Ge12 Ge18 33.35(6) .
Ge10 Ge10 Ge12 Ge16 -123.70(8) 3_565
Ge17 Ge10 Ge12 Ge16 94.53(7) .
Ge11 Ge10 Ge12 Ge16 135.70(6) .
Ge10 Ge10 Ge12 Ge11 100.60(8) 3_565
Ge16 Ge10 Ge12 Ge11 -135.70(6) .
Ge17 Ge10 Ge12 Ge11 -41.17(6) .
Ge10 Ge10 Ge12 Ge15 -169.37(7) 3_565
Ge16 Ge10 Ge12 Ge15 -45.67(5) .
Ge17 Ge10 Ge12 Ge15 48.87(7) .
Ge11 Ge10 Ge12 Ge15 90.04(6) .
Ge10 Ge11 Ge12 Ge18 -142.24(7) .
Ge17 Ge11 Ge12 Ge18 -105.02(7) .
Ge14 Ge11 Ge12 Ge18 -47.61(5) .
Ge18 Ge11 Ge12 Ge10 142.24(7) .
Ge17 Ge11 Ge12 Ge10 37.22(6) .
Ge14 Ge11 Ge12 Ge10 94.63(6) .
Ge18 Ge11 Ge12 Ge16 105.17(6) .
Ge10 Ge11 Ge12 Ge16 -37.07(5) .
Ge17 Ge11 Ge12 Ge16 0.15(7) .
Ge14 Ge11 Ge12 Ge16 57.56(6) .
Ge18 Ge11 Ge12 Ge15 47.87(5) .
Ge10 Ge11 Ge12 Ge15 -94.37(5) .
Ge17 Ge11 Ge12 Ge15 -57.15(6) .
Ge14 Ge11 Ge12 Ge15 0.26(6) .
Ge10 Ge11 Ge14 Ge18 106.93(7) .
Ge17 Ge11 Ge14 Ge18 152.34(7) .
Ge12 Ge11 Ge14 Ge18 48.34(5) .
Ge18 Ge11 Ge14 Ge17 -152.34(7) .
Ge10 Ge11 Ge14 Ge17 -45.41(6) .
Ge12 Ge11 Ge14 Ge17 -103.99(6) .
Ge18 Ge11 Ge14 Sb13 -103.46(6) .
Ge10 Ge11 Ge14 Sb13 3.47(7) .
Ge17 Ge11 Ge14 Sb13 48.88(5) .
Ge12 Ge11 Ge14 Sb13 -55.12(6) .
Ge15 Sb13 Ge14 Ge18 18.93(6) .
Ge17 Sb13 Ge14 Ge18 -108.74(7) .
Ge16 Sb13 Ge14 Ge18 -25.72(7) .
Ge15 Sb13 Ge14 Ge17 127.67(6) .
Ge16 Sb13 Ge14 Ge17 83.01(5) .
Ge15 Sb13 Ge14 Ge11 79.80(6) .
Ge17 Sb13 Ge14 Ge11 -47.88(6) .
Ge16 Sb13 Ge14 Ge11 35.14(7) .
Ge14 Sb13 Ge15 Ge18 -18.92(6) .
Ge17 Sb13 Ge15 Ge18 24.02(7) .
Ge16 Sb13 Ge15 Ge18 106.73(6) .
Ge14 Sb13 Ge15 Ge16 -125.65(5) .
Ge17 Sb13 Ge15 Ge16 -82.71(5) .
Ge14 Sb13 Ge15 Ge12 -78.49(5) .
Ge17 Sb13 Ge15 Ge12 -35.54(6) .
Ge16 Sb13 Ge15 Ge12 47.17(5) .
Ge10 Ge12 Ge15 Ge18 -108.22(6) .
Ge16 Ge12 Ge15 Ge18 -153.52(7) .
Ge11 Ge12 Ge15 Ge18 -49.18(5) .
Ge18 Ge12 Ge15 Ge16 153.52(7) .
Ge10 Ge12 Ge15 Ge16 45.30(5) .
Ge11 Ge12 Ge15 Ge16 104.35(6) .
Ge18 Ge12 Ge15 Sb13 104.32(6) .
Ge10 Ge12 Ge15 Sb13 -3.90(6) .
Ge16 Ge12 Ge15 Sb13 -49.21(5) .
Ge11 Ge12 Ge15 Sb13 55.14(6) .
Ge10 Ge10 Ge16 Ge15 128.93(9) 3_565
Ge17 Ge10 Ge16 Ge15 -56.52(7) .
Ge12 Ge10 Ge16 Ge15 50.02(5) .
Ge11 Ge10 Ge16 Ge15 8.47(8) .
Ge10 Ge10 Ge16 Ge12 78.91(9) 3_565
Ge17 Ge10 Ge16 Ge12 -106.54(6) .
Ge11 Ge10 Ge16 Ge12 -41.55(6) .
Ge10 Ge10 Ge16 Sb13 -173.40(9) 3_565
Ge17 Ge10 Ge16 Sb13 1.15(5) .
Ge12 Ge10 Ge16 Sb13 107.69(5) .
Ge11 Ge10 Ge16 Sb13 66.14(6) .
Ge18 Ge15 Ge16 Ge10 -24.04(8) .
Sb13 Ge15 Ge16 Ge10 74.77(5) .
Ge12 Ge15 Ge16 Ge10 -48.20(5) .
Ge18 Ge15 Ge16 Ge12 24.16(6) .
Sb13 Ge15 Ge16 Ge12 122.97(5) .
Ge18 Ge15 Ge16 Sb13 -98.81(7) .
Ge12 Ge15 Ge16 Sb13 -122.97(5) .
Ge18 Ge12 Ge16 Ge10 99.12(7) .
Ge11 Ge12 Ge16 Ge10 37.98(6) .
Ge15 Ge12 Ge16 Ge10 122.47(6) .
Ge18 Ge12 Ge16 Ge15 -23.36(6) .
Ge10 Ge12 Ge16 Ge15 -122.47(6) .
Ge11 Ge12 Ge16 Ge15 -84.50(6) .
Ge18 Ge12 Ge16 Sb13 24.64(7) .
Ge10 Ge12 Ge16 Sb13 -74.48(5) .
Ge11 Ge12 Ge16 Sb13 -36.50(6) .
Ge15 Ge12 Ge16 Sb13 47.99(5) .
Ge15 Sb13 Ge16 Ge10 -107.20(5) .
Ge14 Sb13 Ge16 Ge10 -56.87(6) .
Ge17 Sb13 Ge16 Ge10 -1.04(5) .
Ge14 Sb13 Ge16 Ge15 50.33(5) .
Ge17 Sb13 Ge16 Ge15 106.15(5) .
Ge15 Sb13 Ge16 Ge12 -49.73(5) .
Ge14 Sb13 Ge16 Ge12 0.59(6) .
Ge17 Sb13 Ge16 Ge12 56.42(5) .
Ge10 Ge10 Ge17 Ge14 -128.50(11) 3_565
Ge16 Ge10 Ge17 Ge14 57.90(7) .
Ge12 Ge10 Ge17 Ge14 -7.59(8) .
Ge11 Ge10 Ge17 Ge14 -48.92(6) .
Ge10 Ge10 Ge17 Ge11 -79.58(12) 3_565
Ge16 Ge10 Ge17 Ge11 106.83(6) .
Ge12 Ge10 Ge17 Ge11 41.34(6) .
Ge10 Ge10 Ge17 Sb13 172.43(11) 3_565
Ge16 Ge10 Ge17 Sb13 -1.16(5) .
Ge12 Ge10 Ge17 Sb13 -66.66(6) .
Ge11 Ge10 Ge17 Sb13 -107.99(5) .
Ge18 Ge14 Ge17 Ge10 21.90(9) .
Ge11 Ge14 Ge17 Ge10 47.80(6) .
Sb13 Ge14 Ge17 Ge10 -75.38(5) .
Ge18 Ge14 Ge17 Ge11 -25.90(7) .
Sb13 Ge14 Ge17 Ge11 -123.17(6) .
Ge18 Ge14 Ge17 Sb13 97.28(7) .
Ge11 Ge14 Ge17 Sb13 123.17(6) .
Ge18 Ge11 Ge17 Ge10 -98.40(7) .
Ge14 Ge11 Ge17 Ge10 -122.90(6) .
Ge12 Ge11 Ge17 Ge10 -37.64(6) .
Ge18 Ge11 Ge17 Ge14 24.50(6) .
Ge10 Ge11 Ge17 Ge14 122.90(6) .
Ge12 Ge11 Ge17 Ge14 85.26(6) .
Ge18 Ge11 Ge17 Sb13 -24.16(8) .
Ge10 Ge11 Ge17 Sb13 74.24(6) .
Ge14 Ge11 Ge17 Sb13 -48.66(5) .
Ge12 Ge11 Ge17 Sb13 36.60(7) .
Ge15 Sb13 Ge17 Ge10 57.52(6) .
Ge14 Sb13 Ge17 Ge10 106.32(6) .
Ge16 Sb13 Ge17 Ge10 1.03(5) .
Ge15 Sb13 Ge17 Ge14 -48.80(6) .
Ge16 Sb13 Ge17 Ge14 -105.29(5) .
Ge15 Sb13 Ge17 Ge11 0.15(7) .
Ge14 Sb13 Ge17 Ge11 48.96(6) .
Ge16 Sb13 Ge17 Ge11 -56.34(6) .
Ge17 Ge14 Ge18 Ge15 -85.93(7) .
Ge11 Ge14 Ge18 Ge15 -112.20(6) .
Sb13 Ge14 Ge18 Ge15 -19.45(6) .
Ge17 Ge14 Ge18 Ge12 -26.48(9) .
Ge11 Ge14 Ge18 Ge12 -52.75(6) .
Sb13 Ge14 Ge18 Ge12 40.00(8) .
Ge17 Ge14 Ge18 Ge11 26.27(7) .
Sb13 Ge14 Ge18 Ge11 92.75(6) .
Ge16 Ge15 Ge18 Ge14 86.62(7) .
Sb13 Ge15 Ge18 Ge14 19.69(6) .
Ge12 Ge15 Ge18 Ge14 111.13(6) .
Ge16 Ge15 Ge18 Ge12 -24.51(6) .
Sb13 Ge15 Ge18 Ge12 -91.45(6) .
Ge16 Ge15 Ge18 Ge11 29.01(8) .
Sb13 Ge15 Ge18 Ge11 -37.93(8) .
Ge12 Ge15 Ge18 Ge11 53.52(6) .
Ge10 Ge12 Ge18 Ge14 19.60(8) .
Ge16 Ge12 Ge18 Ge14 -41.02(8) .
Ge11 Ge12 Ge18 Ge14 53.08(6) .
Ge15 Ge12 Ge18 Ge14 -64.61(6) .
Ge10 Ge12 Ge18 Ge15 84.21(6) .
Ge16 Ge12 Ge18 Ge15 23.59(6) .
Ge11 Ge12 Ge18 Ge15 117.69(6) .
Ge10 Ge12 Ge18 Ge11 -33.48(6) .
Ge16 Ge12 Ge18 Ge11 -94.10(7) .
Ge15 Ge12 Ge18 Ge11 -117.69(6) .
Ge10 Ge11 Ge18 Ge14 -85.58(7) .
Ge17 Ge11 Ge18 Ge14 -24.60(6) .
Ge12 Ge11 Ge18 Ge14 -118.70(6) .
Ge10 Ge11 Ge18 Ge15 -21.77(8) .
Ge17 Ge11 Ge18 Ge15 39.21(8) .
Ge14 Ge11 Ge18 Ge15 63.81(6) .
Ge12 Ge11 Ge18 Ge15 -54.89(6) .
Ge10 Ge11 Ge18 Ge12 33.12(6) .
Ge17 Ge11 Ge18 Ge12 94.10(7) .
Ge14 Ge11 Ge18 Ge12 118.70(6) .
O2 K1 N1 C7 137.5(7) .
O3 K1 N1 C7 14.0(6) .
O4 K1 N1 C7 20.7(8) .
O6 K1 N1 C7 -98.1(7) .
O1 K1 N1 C7 127.5(7) .
O5 K1 N1 C7 -107.8(7) .
N2 K1 N1 C7 -75(8) .
O2 K1 N1 C1 18.3(7) .
O3 K1 N1 C1 -105.2(7) .
O4 K1 N1 C1 -98.5(7) .
O6 K1 N1 C1 142.7(6) .
O1 K1 N1 C1 8.3(6) .
O5 K1 N1 C1 132.9(7) .
N2 K1 N1 C1 165(8) .
O2 K1 N1 C13 -103.2(7) .
O3 K1 N1 C13 133.3(8) .
O4 K1 N1 C13 140.0(7) .
O6 K1 N1 C13 21.2(8) .
O1 K1 N1 C13 -113.2(8) .
O5 K1 N1 C13 11.5(7) .
N2 K1 N1 C13 44(9) .
O2 K1 N2 C6 13.5(6) .
O3 K1 N2 C6 137.4(6) .
O4 K1 N2 C6 128.7(7) .
O6 K1 N2 C6 -111.1(7) .
O1 K1 N2 C6 22.5(7) .
O5 K1 N2 C6 -102.3(7) .
N1 K1 N2 C6 -134(8) .
O2 K1 N2 C18 134.8(8) .
O3 K1 N2 C18 -101.3(7) .
O4 K1 N2 C18 -110.0(8) .
O6 K1 N2 C18 10.2(7) .
O1 K1 N2 C18 143.8(7) .
O5 K1 N2 C18 19.0(8) .
N1 K1 N2 C18 -13(9) .
O2 K1 N2 C12 -105.5(8) .
O3 K1 N2 C12 18.4(8) .
O4 K1 N2 C12 9.7(7) .
O6 K1 N2 C12 130.0(8) .
O1 K1 N2 C12 -96.5(7) .
O5 K1 N2 C12 138.8(7) .
N1 K1 N2 C12 107(8) .
O2 K1 O1 C3 -13.6(7) .
O3 K1 O1 C3 -149.8(7) .
O4 K1 O1 C3 -92.9(7) .
O6 K1 O1 C3 58.0(8) .
O5 K1 O1 C3 110.4(7) .
N2 K1 O1 C3 -22.7(8) .
N1 K1 O1 C3 156.4(8) .
O2 K1 O1 C2 -145.0(7) .
O3 K1 O1 C2 78.8(7) .
O4 K1 O1 C2 135.7(6) .
O6 K1 O1 C2 -73.4(7) .
O5 K1 O1 C2 -21.0(7) .
N2 K1 O1 C2 -154.2(6) .
N1 K1 O1 C2 25.0(6) .
O3 K1 O2 C4 45.3(8) .
O4 K1 O2 C4 98.6(7) .
O6 K1 O2 C4 -162.8(7) .
O1 K1 O2 C4 -21.0(7) .
O5 K1 O2 C4 -102.1(7) .
N2 K1 O2 C4 150.3(8) .
N1 K1 O2 C4 -30.8(8) .
O3 K1 O2 C5 -86.5(8) .
O4 K1 O2 C5 -33.2(8) .
O6 K1 O2 C5 65.5(8) .
O1 K1 O2 C5 -152.7(8) .
O5 K1 O2 C5 126.1(7) .
N2 K1 O2 C5 18.5(7) .
N1 K1 O2 C5 -162.6(7) .
O2 K1 O3 C8 -87.1(8) .
O4 K1 O3 C8 -155.2(8) .
O6 K1 O3 C8 125.4(7) .
O1 K1 O3 C8 -34.3(8) .
O5 K1 O3 C8 66.0(8) .
N2 K1 O3 C8 -163.9(7) .
N1 K1 O3 C8 18.1(7) .
O2 K1 O3 C9 44.6(7) .
O4 K1 O3 C9 -23.5(6) .
O6 K1 O3 C9 -102.9(6) .
O1 K1 O3 C9 97.4(6) .
O5 K1 O3 C9 -162.3(6) .
N2 K1 O3 C9 -32.2(7) .
N1 K1 O3 C9 149.9(7) .
O2 K1 O4 C10 -145.2(7) .
O3 K1 O4 C10 -9.9(6) .
O6 K1 O4 C10 112.1(7) .
O1 K1 O4 C10 -86.1(7) .
O5 K1 O4 C10 59.7(8) .
N2 K1 O4 C10 161.2(7) .
N1 K1 O4 C10 -16.7(8) .
O2 K1 O4 C11 76.6(7) .
O3 K1 O4 C11 -148.1(7) .
O6 K1 O4 C11 -26.1(7) .
O1 K1 O4 C11 135.7(7) .
O5 K1 O4 C11 -78.5(7) .
N2 K1 O4 C11 23.0(7) .
N1 K1 O4 C11 -154.9(7) .
O2 K1 O5 C15 -101.8(7) .
O3 K1 O5 C15 102.6(7) .
O4 K1 O5 C15 47.8(8) .
O6 K1 O5 C15 -18.4(7) .
O1 K1 O5 C15 -162.4(7) .
N2 K1 O5 C15 -27.3(8) .
N1 K1 O5 C15 151.6(8) .
O2 K1 O5 C14 126.4(7) .
O3 K1 O5 C14 -29.3(8) .
O4 K1 O5 C14 -84.1(8) .
O6 K1 O5 C14 -150.3(8) .
O1 K1 O5 C14 65.7(8) .
N2 K1 O5 C14 -159.2(7) .
N1 K1 O5 C14 19.7(7) .
O2 K1 O6 C16 107.3(7) .
O3 K1 O6 C16 -97.2(8) .
O4 K1 O6 C16 -155.8(7) .
O1 K1 O6 C16 49.8(9) .
O5 K1 O6 C16 -15.6(7) .
N2 K1 O6 C16 155.5(8) .
N1 K1 O6 C16 -25.4(8) .
O2 K1 O6 C17 -26.6(8) .
O3 K1 O6 C17 128.9(8) .
O4 K1 O6 C17 70.3(8) .
O1 K1 O6 C17 -84.1(9) .
O5 K1 O6 C17 -149.5(9) .
N2 K1 O6 C17 21.5(8) .
N1 K1 O6 C17 -159.3(8) .
C7 N1 C1 C2 -156.8(10) .
C13 N1 C1 C2 81.5(11) .
K1 N1 C1 C2 -40.7(10) .
C3 O1 C2 C1 170.9(9) .
K1 O1 C2 C1 -57.3(9) .
N1 C1 C2 O1 67.0(12) .
C2 O1 C3 C4 177.5(9) .
K1 O1 C3 C4 45.0(10) .
C5 O2 C4 C3 -172.8(9) .
K1 O2 C4 C3 52.3(10) .
O1 C3 C4 O2 -65.0(11) .
C4 O2 C5 C6 177.1(9) .
K1 O2 C5 C6 -48.7(11) .
C18 N2 C6 C5 -167.4(10) .
C12 N2 C6 C5 72.7(12) .
K1 N2 C6 C5 -47.1(11) .
O2 C5 C6 N2 67.5(13) .
C1 N1 C7 C8 71.7(12) .
C13 N1 C7 C8 -167.0(10) .
K1 N1 C7 C8 -47.3(11) .
C9 O3 C8 C7 177.5(9) .
K1 O3 C8 C7 -49.3(11) .
N1 C7 C8 O3 67.9(13) .
C8 O3 C9 C10 -170.5(9) .
K1 O3 C9 C10 54.9(10) .
C11 O4 C10 C9 -179.8(9) .
K1 O4 C10 C9 40.5(10) .
O3 C9 C10 O4 -62.9(11) .
C10 O4 C11 C12 166.6(8) .
K1 O4 C11 C12 -53.6(10) .
C6 N2 C12 C11 -156.7(10) .
C18 N2 C12 C11 80.7(12) .
K1 N2 C12 C11 -40.9(11) .
O4 C11 C12 N2 63.7(12) .
C7 N1 C13 C14 74.3(12) .
C1 N1 C13 C14 -163.8(10) .
K1 N1 C13 C14 -42.2(12) .
C15 O5 C14 C13 177.9(10) .
K1 O5 C14 C13 -48.8(12) .
N1 C13 C14 O5 61.6(14) .
C14 O5 C15 C16 -174.8(10) .
K1 O5 C15 C16 49.9(11) .
C17 O6 C16 C15 -176.6(11) .
K1 O6 C16 C15 46.8(11) .
O5 C15 C16 O6 -64.8(13) .
C16 O6 C17 C18 173.2(10) .
K1 O6 C17 C18 -50.5(13) .
C6 N2 C18 C17 76.5(12) .
C12 N2 C18 C17 -162.3(10) .
K1 N2 C18 C17 -40.3(12) .
O6 C17 C18 N2 62.0(15) .
O10 K2 N3 C25 18.1(8) .
O11 K2 N3 C25 -102.2(7) .
O9 K2 N3 C25 5.1(6) .
O7 K2 N3 C25 133.0(7) .
O12 K2 N3 C25 -91.9(7) .
O8 K2 N3 C25 141.5(6) .
N4 K2 N3 C25 143(12) .
O10 K2 N3 C19 -101.9(7) .
O11 K2 N3 C19 137.7(7) .
O9 K2 N3 C19 -114.9(7) .
O7 K2 N3 C19 13.0(6) .
O12 K2 N3 C19 148.0(6) .
O8 K2 N3 C19 21.4(7) .
N4 K2 N3 C19 23(12) .
O10 K2 N3 C31 138.1(6) .
O11 K2 N3 C31 17.8(6) .
O9 K2 N3 C31 125.1(7) .
O7 K2 N3 C31 -107.0(7) .
O12 K2 N3 C31 28.1(7) .
O8 K2 N3 C31 -98.5(6) .
N4 K2 N3 C31 -97(12) .
O10 K2 N4 C30 17.4(6) .
O11 K2 N4 C30 137.8(6) .
O9 K2 N4 C30 29.3(7) .
O7 K2 N4 C30 -98.2(7) .
O12 K2 N4 C30 126.2(7) .
O8 K2 N4 C30 -106.6(7) .
N3 K2 N4 C30 -108(12) .
O10 K2 N4 C36 -102.5(7) .
O11 K2 N4 C36 17.8(7) .
O9 K2 N4 C36 -90.6(6) .
O7 K2 N4 C36 141.8(6) .
O12 K2 N4 C36 6.3(6) .
O8 K2 N4 C36 133.5(7) .
N3 K2 N4 C36 132(12) .
O10 K2 N4 C24 136.7(7) .
O11 K2 N4 C24 -102.9(7) .
O9 K2 N4 C24 148.6(6) .
O7 K2 N4 C24 21.1(7) .
O12 K2 N4 C24 -114.4(7) .
O8 K2 N4 C24 12.8(6) .
N3 K2 N4 C24 12(12) .
O10 K2 O7 C20 127.6(7) .
O11 K2 O7 C20 -28.1(7) .
O9 K2 O7 C20 62.9(7) .
O12 K2 O7 C20 -84.9(7) .
O8 K2 O7 C20 -152.6(7) .
N3 K2 O7 C20 18.9(6) .
N4 K2 O7 C20 -160.8(6) .
O10 K2 O7 C21 -97.9(7) .
O11 K2 O7 C21 106.4(7) .
O9 K2 O7 C21 -162.6(6) .
O12 K2 O7 C21 49.6(8) .
O8 K2 O7 C21 -18.1(6) .
N3 K2 O7 C21 153.4(7) .
N4 K2 O7 C21 -26.3(7) .
O10 K2 O8 C23 -29.6(7) .
O11 K2 O8 C23 123.6(7) .
O9 K2 O8 C23 -85.6(8) .
O7 K2 O8 C23 -154.2(8) .
O12 K2 O8 C23 61.8(7) .
N3 K2 O8 C23 -162.8(7) .
N4 K2 O8 C23 17.3(7) .
O10 K2 O8 C22 109.7(6) .
O11 K2 O8 C22 -97.1(7) .
O9 K2 O8 C22 53.7(8) .
O7 K2 O8 C22 -14.9(6) .
O12 K2 O8 C22 -158.9(6) .
N3 K2 O8 C22 -23.5(7) .
N4 K2 O8 C22 156.6(7) .
O10 K2 O9 C27 -12.0(7) .
O11 K2 O9 C27 -148.1(7) .
O7 K2 O9 C27 110.7(7) .
O12 K2 O9 C27 -90.1(7) .
O8 K2 O9 C27 55.4(8) .
N3 K2 O9 C27 155.4(8) .
N4 K2 O9 C27 -23.6(8) .
O10 K2 O9 C26 -140.7(8) .
O11 K2 O9 C26 83.2(7) .
O7 K2 O9 C26 -18.0(8) .
O12 K2 O9 C26 141.2(7) .
O8 K2 O9 C26 -73.3(8) .
N3 K2 O9 C26 26.7(7) .
N4 K2 O9 C26 -152.3(7) .
O11 K2 O10 C29 -91.5(8) .
O9 K2 O10 C29 -154.4(9) .
O7 K2 O10 C29 119.7(8) .
O12 K2 O10 C29 -40.8(8) .
O8 K2 O10 C29 60.3(8) .
N3 K2 O10 C29 -167.0(8) .
N4 K2 O10 C29 14.1(8) .
O11 K2 O10 C28 39.9(8) .
O9 K2 O10 C28 -23.0(7) .
O7 K2 O10 C28 -108.9(7) .
O12 K2 O10 C28 90.7(7) .
O8 K2 O10 C28 -168.3(7) .
N3 K2 O10 C28 -35.6(8) .
N4 K2 O10 C28 145.6(7) .
O10 K2 O11 C33 39.1(7) .
O9 K2 O11 C33 91.3(7) .
O7 K2 O11 C33 -166.7(7) .
O12 K2 O11 C33 -23.4(6) .
O8 K2 O11 C33 -106.0(7) .
N3 K2 O11 C33 146.5(7) .
N4 K2 O11 C33 -34.8(7) .
O10 K2 O11 C32 -94.1(7) .
O9 K2 O11 C32 -42.0(7) .
O7 K2 O11 C32 60.1(7) .
O12 K2 O11 C32 -156.6(8) .
O8 K2 O11 C32 120.7(7) .
N3 K2 O11 C32 13.2(7) .
N4 K2 O11 C32 -168.1(7) .
O10 K2 O12 C34 -146.6(7) .
O11 K2 O12 C34 -10.3(6) .
O9 K2 O12 C34 -86.4(7) .
O7 K2 O12 C34 59.7(8) .
O8 K2 O12 C34 114.1(7) .
N3 K2 O12 C34 -20.6(7) .
N4 K2 O12 C34 158.2(7) .
O10 K2 O12 C35 82.4(6) .
O11 K2 O12 C35 -141.4(7) .
O9 K2 O12 C35 142.5(6) .
O7 K2 O12 C35 -71.4(7) .
O8 K2 O12 C35 -16.9(7) .
N3 K2 O12 C35 -151.7(6) .
N4 K2 O12 C35 27.1(6) .
C25 N3 C19 C20 -165.3(9) .
C31 N3 C19 C20 72.6(11) .
K2 N3 C19 C20 -44.0(11) .
C21 O7 C20 C19 174.5(9) .
K2 O7 C20 C19 -49.0(10) .
N3 C19 C20 O7 64.4(12) .
C20 O7 C21 C22 -172.9(9) .
K2 O7 C21 C22 49.5(10) .
C23 O8 C22 C21 -171.7(9) .
K2 O8 C22 C21 46.4(10) .
O7 C21 C22 O8 -63.8(11) .
C22 O8 C23 C24 173.9(9) .
K2 O8 C23 C24 -46.4(11) .
O8 C23 C24 N4 60.1(12) .
C30 N4 C24 C23 74.4(11) .
C36 N4 C24 C23 -163.7(9) .
K2 N4 C24 C23 -42.3(10) .
C19 N3 C25 C26 83.6(11) .
C31 N3 C25 C26 -153.3(9) .
K2 N3 C25 C26 -35.5(11) .
C27 O9 C26 C25 173.2(10) .
K2 O9 C26 C25 -57.4(11) .
N3 C25 C26 O9 62.3(13) .
C26 O9 C27 C28 176.4(10) .
K2 O9 C27 C28 45.1(11) .
C29 O10 C28 C27 -167.9(9) .
K2 O10 C28 C27 54.1(10) .
O9 C27 C28 O10 -68.4(13) .
C28 O10 C29 C30 -175.2(9) .
K2 O10 C29 C30 -42.5(12) .
C36 N4 C30 C29 71.6(11) .
C24 N4 C30 C29 -167.3(9) .
K2 N4 C30 C29 -48.2(10) .
O10 C29 C30 N4 62.5(13) .
C25 N3 C31 C32 71.7(11) .
C19 N3 C31 C32 -166.5(9) .
K2 N3 C31 C32 -49.0(9) .
C33 O11 C32 C31 -178.7(9) .
K2 O11 C32 C31 -44.7(11) .
N3 C31 C32 O11 65.1(12) .
C32 O11 C33 C34 -169.0(9) .
K2 O11 C33 C34 54.2(10) .
C35 O12 C34 C33 175.0(9) .
K2 O12 C34 C33 41.5(10) .
O11 C33 C34 O12 -64.5(12) .
C34 O12 C35 C36 168.1(9) .
K2 O12 C35 C36 -58.9(10) .
C30 N4 C36 C35 -153.8(9) .
C24 N4 C36 C35 84.5(10) .
K2 N4 C36 C35 -36.7(10) .
O12 C35 C36 N4 64.5(11) .
O13 K3 N5 C43 94.8(8) .
O18' K3 N5 C43 -142.2(9) .
O17 K3 N5 C43 -127.0(9) .
O16 K3 N5 C43 -14.3(9) .
O15 K3 N5 C43 -7.3(7) .
O18 K3 N5 C43 -152.5(8) .
O14 K3 N5 C43 110.6(8) .
N6 K3 N5 C43 136(4) .
C40 K3 N5 C43 86.3(8) .
C53 K3 N5 C43 -140(2) .
C51 K3 N5 C43 -138.6(10) .
O13 K3 N5 C37 -27.3(8) .
O18' K3 N5 C37 95.6(11) .
O17 K3 N5 C37 110.8(9) .
O16 K3 N5 C37 -136.4(8) .
O15 K3 N5 C37 -129.5(9) .
O18 K3 N5 C37 85.3(9) .
O14 K3 N5 C37 -11.6(9) .
N6 K3 N5 C37 14(5) .
C40 K3 N5 C37 -35.9(9) .
C53 K3 N5 C37 98(3) .
C51 K3 N5 C37 99.2(10) .
O13 K3 N5 C49 -145.9(8) .
O18' K3 N5 C49 -22.9(10) .
O17 K3 N5 C49 -7.7(7) .
O16 K3 N5 C49 105.0(8) .
O15 K3 N5 C49 112.0(8) .
O18 K3 N5 C49 -33.3(8) .
O14 K3 N5 C49 -130.1(7) .
N6 K3 N5 C49 -104(4) .
C40 K3 N5 C49 -154.5(7) .
C53 K3 N5 C49 -21(3) .
C51 K3 N5 C49 -19.3(9) .
O13 K3 N6 C42 -12.7(12) .
O18' K3 N6 C42 -137.8(14) .
O17 K3 N6 C42 -146.2(10) .
O16 K3 N6 C42 99.7(11) .
O15 K3 N6 C42 89.4(11) .
O18 K3 N6 C42 -125.6(12) .
O14 K3 N6 C42 -25.4(10) .
N5 K3 N6 C42 -52(5) .
C40 K3 N6 C42 -1.1(11) .
C53 K3 N6 C42 -141(3) .
C51 K3 N6 C42 -136.7(12) .
O13 K3 N6 C48 -122.6(12) .
O18' K3 N6 C48 112.3(15) .
O17 K3 N6 C48 103.8(12) .
O16 K3 N6 C48 -10.3(12) .
O15 K3 N6 C48 -20.5(14) .
O18 K3 N6 C48 124.4(14) .
O14 K3 N6 C48 -135.3(13) .
N5 K3 N6 C48 -162(4) .
C40 K3 N6 C48 -111.0(13) .
C53 K3 N6 C48 109(3) .
C51 K3 N6 C48 113.3(13) .
O13 K3 N6 C54 111(2) .
O18' K3 N6 C54 -14(2) .
O17 K3 N6 C54 -22(2) .
O16 K3 N6 C54 -136(2) .
O15 K3 N6 C54 -146(2) .
O18 K3 N6 C54 -1(2) .
O14 K3 N6 C54 99(2) .
N5 K3 N6 C54 72(5) .
C40 K3 N6 C54 123(2) .
C53 K3 N6 C54 -17(3) .
C51 K3 N6 C54 -13(2) .
O13 K3 N6 C54' 132(2) .
O18' K3 N6 C54' 7(3) .
O17 K3 N6 C54' -2(3) .
O16 K3 N6 C54' -116(3) .
O15 K3 N6 C54' -126(2) .
O18 K3 N6 C54' 19(3) .
O14 K3 N6 C54' 119(3) .
N5 K3 N6 C54' 92(5) .
C40 K3 N6 C54' 144(3) .
C53 K3 N6 C54' 4(4) .
C51 K3 N6 C54' 8(3) .
O18' K3 O13 C38 -110.5(12) .
O17 K3 O13 C38 -34.9(10) .
O16 K3 O13 C38 114.5(10) .
O15 K3 O13 C38 63.2(10) .
O18 K3 O13 C38 -96.3(10) .
O14 K3 O13 C38 -159.4(10) .
N5 K3 O13 C38 3.7(9) .
N6 K3 O13 C38 -172.4(9) .
C40 K3 O13 C38 172.0(11) .
C53 K3 O13 C38 -121.2(17) .
C51 K3 O13 C38 -59.0(11) .
O18' K3 O13 C39 78.5(11) .
O17 K3 O13 C39 154.1(8) .
O16 K3 O13 C39 -56.5(9) .
O15 K3 O13 C39 -107.7(8) .
O18 K3 O13 C39 92.8(9) .
O14 K3 O13 C39 29.6(8) .
N5 K3 O13 C39 -167.3(9) .
N6 K3 O13 C39 16.6(9) .
C40 K3 O13 C39 1.0(8) .
C53 K3 O13 C39 67.8(17) .
C51 K3 O13 C39 130.0(9) .
O13 K3 O14 C40 -52.8(7) .
O18' K3 O14 C40 160.7(9) .
O17 K3 O14 C40 -142.3(7) .
O16 K3 O14 C40 65.3(7) .
O15 K3 O14 C40 2.7(7) .
O18 K3 O14 C40 177.8(7) .
N5 K3 O14 C40 -68.8(7) .
N6 K3 O14 C40 113.8(7) .
C53 K3 O14 C40 153.1(17) .
C51 K3 O14 C40 -161.0(8) .
O13 K3 O14 C41 -171.9(11) .
O18' K3 O14 C41 41.6(11) .
O17 K3 O14 C41 98.6(10) .
O16 K3 O14 C41 -53.8(11) .
O15 K3 O14 C41 -116.3(10) .
O18 K3 O14 C41 58.7(11) .
N5 K3 O14 C41 172.1(10) .
N6 K3 O14 C41 -5.3(10) .
C40 K3 O14 C41 -119.1(12) .
C53 K3 O14 C41 34.0(18) .
C51 K3 O14 C41 80.0(11) .
O13 K3 O15 C45 146.3(8) .
O18' K3 O15 C45 -41.0(12) .
O17 K3 O15 C45 -105.1(8) .
O16 K3 O15 C45 16.9(8) .
O18 K3 O15 C45 -68.8(11) .
O14 K3 O15 C45 101.8(8) .
N5 K3 O15 C45 -156.2(8) .
N6 K3 O15 C45 27.5(9) .
C40 K3 O15 C45 103.0(8) .
C53 K3 O15 C45 -28.8(17) .
C51 K3 O15 C45 -95.9(9) .
O13 K3 O15 C44 -82.4(7) .
O18' K3 O15 C44 90.2(12) .
O17 K3 O15 C44 26.2(8) .
O16 K3 O15 C44 148.2(8) .
O18 K3 O15 C44 62.5(11) .
O14 K3 O15 C44 -126.9(7) .
N5 K3 O15 C44 -24.9(7) .
N6 K3 O15 C44 158.8(8) .
C40 K3 O15 C44 -125.7(7) .
C53 K3 O15 C44 102.5(16) .
C51 K3 O15 C44 35.4(9) .
O13 K3 O16 C46 -46.1(9) .
O18' K3 O16 C46 165.2(10) .
O17 K3 O16 C46 99.1(10) .
O15 K3 O16 C46 17.2(8) .
O18 K3 O16 C46 162.5(9) .
O14 K3 O16 C46 -106.2(9) .
N5 K3 O16 C46 24.2(10) .
N6 K3 O16 C46 -152.9(10) .
C40 K3 O16 C46 -83.2(9) .
C53 K3 O16 C46 169.5(14) .
C51 K3 O16 C46 126.9(10) .
O13 K3 O16 C47 84.9(13) .
O18' K3 O16 C47 -63.8(13) .
O17 K3 O16 C47 -129.9(12) .
O15 K3 O16 C47 148.2(13) .
O18 K3 O16 C47 -66.5(13) .
O14 K3 O16 C47 24.8(13) .
N5 K3 O16 C47 155.2(12) .
N6 K3 O16 C47 -21.9(12) .
C40 K3 O16 C47 47.8(13) .
C53 K3 O16 C47 -59.5(16) .
C51 K3 O16 C47 -102.1(13) .
O13 K3 O17 C50 14.1(11) .
O18' K3 O17 C50 143.7(12) .
O16 K3 O17 C50 -134.5(9) .
O15 K3 O17 C50 -73.8(10) .
O18 K3 O17 C50 128.2(12) .
O14 K3 O17 C50 77.8(10) .
N5 K3 O17 C50 -23.2(9) .
N6 K3 O17 C50 150.9(9) .
C40 K3 O17 C50 49.7(13) .
C53 K3 O17 C50 147(2) .
C51 K3 O17 C50 126.5(19) .
O13 K3 O17 C51' -144.2(18) .
O18' K3 O17 C51' -14.7(19) .
O16 K3 O17 C51' 67.1(19) .
O15 K3 O17 C51' 127.8(18) .
O18 K3 O17 C51' -30.2(18) .
O14 K3 O17 C51' -80.5(19) .
N5 K3 O17 C51' 178.4(19) .
N6 K3 O17 C51' -7(2) .
C40 K3 O17 C51' -108.7(19) .
C53 K3 O17 C51' -11(3) .
C51 K3 O17 C51' -32(2) .
O13 K3 O17 C51 -112.3(15) .
O18' K3 O17 C51 17.2(15) .
O16 K3 O17 C51 99.0(15) .
O15 K3 O17 C51 159.7(14) .
O18 K3 O17 C51 1.7(14) .
O14 K3 O17 C51 -48.6(15) .
N5 K3 O17 C51 -149.7(15) .
N6 K3 O17 C51 24.4(16) .
C40 K3 O17 C51 -76.8(16) .
C53 K3 O17 C51 21(2) .
C43 N5 C37 C38 -69.9(13) .
C49 N5 C37 C38 167.5(11) .
K3 N5 C37 C38 50.8(12) .
C39 O13 C38 C37 -168.8(10) .
K3 O13 C38 C37 20.0(15) .
N5 C37 C38 O13 -48.9(15) .
C38 O13 C39 C40 -173.8(11) .
K3 O13 C39 C40 -1.7(13) .
C41 O14 C40 C39 -158.9(10) .
K3 O14 C40 C39 78.4(9) .
C41 O14 C40 K3 122.7(9) .
O13 C39 C40 O14 -57.9(13) .
O13 C39 C40 K3 1.2(9) .
O13 K3 C40 O14 109.1(7) .
O18' K3 C40 O14 -20.8(9) .
O17 K3 C40 O14 58.9(10) .
O16 K3 C40 O14 -117.6(7) .
O15 K3 C40 O14 -177.7(6) .
O18 K3 C40 O14 -2.4(8) .
N5 K3 C40 O14 119.5(6) .
N6 K3 C40 O14 -56.3(7) .
C53 K3 C40 O14 -28.1(19) .
C51 K3 C40 O14 25.5(10) .
O13 K3 C40 C39 -0.9(6) .
O18' K3 C40 C39 -130.8(9) .
O17 K3 C40 C39 -51.1(11) .
O16 K3 C40 C39 132.4(8) .
O15 K3 C40 C39 72.3(8) .
O18 K3 C40 C39 -112.4(8) .
O14 K3 C40 C39 -110.0(10) .
N5 K3 C40 C39 9.5(8) .
N6 K3 C40 C39 -166.3(8) .
C53 K3 C40 C39 -138.2(19) .
C51 K3 C40 C39 -84.5(10) .
C40 O14 C41 C42 -71.6(17) .
K3 O14 C41 C42 36.2(18) .
C48 N6 C42 C41 164.9(16) .
C54 N6 C42 C41 -62(3) .
C54' N6 C42 C41 -67(4) .
K3 N6 C42 C41 56.8(17) .
O14 C41 C42 N6 -65(2) .
C37 N5 C43 C44 158.5(11) .
C49 N5 C43 C44 -78.7(13) .
K3 N5 C43 C44 39.0(12) .
C45 O15 C44 C43 -173.4(10) .
K3 O15 C44 C43 54.4(11) .
N5 C43 C44 O15 -64.6(14) .
C44 O15 C45 C46 178.6(12) .
K3 O15 C45 C46 -49.2(13) .
C47 O16 C46 C45 177.2(12) .
K3 O16 C46 C45 -49.6(13) .
O15 C45 C46 O16 66.1(14) .
C46 O16 C47 C48 -174.7(14) .
K3 O16 C47 C48 53.0(18) .
O16 C47 C48 N6 -71(2) .
C42 N6 C48 C47 -64(2) .
C54 N6 C48 C47 165(3) .
C54' N6 C48 C47 150(3) .
K3 N6 C48 C47 48(2) .
C43 N5 C49 C50 157.1(11) .
C37 N5 C49 C50 -79.0(14) .
K3 N5 C49 C50 38.0(13) .
C51' O17 C50 C49 -145.1(16) .
C51 O17 C50 C49 177.3(19) .
K3 O17 C50 C49 53.8(14) .
N5 C49 C50 O17 -63.5(16) .
O13 K3 O18 C52 140.5(14) .
O18' K3 O18 C52 -77(3) .
O17 K3 O18 C52 46.6(14) .
O16 K3 O18 C52 -68.0(15) .
O15 K3 O18 C52 2.0(19) .
O14 K3 O18 C52 -170.3(15) .
N5 K3 O18 C52 74.0(16) .
N6 K3 O18 C52 -111.5(16) .
C40 K3 O18 C52 -169.3(14) .
C53 K3 O18 C52 -85(4) .
C51 K3 O18 C52 47.9(13) .
O13 K3 O18 C53 -134(3) .
O18' K3 O18 C53 8(4) .
O17 K3 O18 C53 132(3) .
O16 K3 O18 C53 17(3) .
O15 K3 O18 C53 87(3) .
O14 K3 O18 C53 -85(3) .
N5 K3 O18 C53 159(3) .
N6 K3 O18 C53 -26(3) .
C40 K3 O18 C53 -84(3) .
C51 K3 O18 C53 133(3) .
O13 K3 O18 C51 92.6(11) .
O18' K3 O18 C51 -125(3) .
O17 K3 O18 C51 -1.3(11) .
O16 K3 O18 C51 -115.9(11) .
O15 K3 O18 C51 -45.9(15) .
O14 K3 O18 C51 141.8(11) .
N5 K3 O18 C51 26.1(12) .
N6 K3 O18 C51 -159.4(12) .
C40 K3 O18 C51 142.8(11) .
C53 K3 O18 C51 -133(3) .
C50 O17 C51 C52 179(2) .
C51' O17 C51 C52 79(4) .
K3 O17 C51 C52 -53(3) .
C50 O17 C51 O18 -130.5(15) .
C51' O17 C51 O18 129(4) .
K3 O17 C51 O18 -2.3(19) .
C50 O17 C51 K3 -128.2(16) .
C51' O17 C51 K3 132(3) .
C52 O18 C51 O17 -114(3) .
C53 O18 C51 O17 -98(9) .
K3 O18 C51 O17 2.1(18) .
C53 O18 C51 C52 16(10) .
K3 O18 C51 C52 116(2) .
C52 O18 C51 K3 -116(2) .
C53 O18 C51 K3 -101(9) .
O13 K3 C51 O17 77.1(15) .
O18' K3 C51 O17 -157(2) .
O16 K3 C51 O17 -96.2(13) .
O15 K3 C51 O17 -23.5(16) .
O18 K3 C51 O17 -177(2) .
O14 K3 C51 O17 141.0(13) .
N5 K3 C51 O17 26.8(13) .
N6 K3 C51 O17 -158.5(14) .
C40 K3 C51 O17 129.5(13) .
C53 K3 C51 O17 -155(3) .
O13 K3 C51 C52 -147.6(16) .
O18' K3 C51 C52 -22.0(15) .
O17 K3 C51 C52 135(3) .
O16 K3 C51 C52 39.1(19) .
O15 K3 C51 C52 111.8(16) .
O18 K3 C51 C52 -42.1(14) .
O14 K3 C51 C52 -83.8(18) .
N5 K3 C51 C52 162.0(18) .
N6 K3 C51 C52 -23.2(18) .
C40 K3 C51 C52 -95.3(18) .
C53 K3 C51 C52 -19(3) .
O13 K3 C51 O18 -105.5(10) .
O18' K3 C51 O18 20.1(9) .
O17 K3 C51 O18 177(2) .
O16 K3 C51 O18 81.2(12) .
O15 K3 C51 O18 153.9(9) .
O14 K3 C51 O18 -41.7(12) .
N5 K3 C51 O18 -155.9(11) .
N6 K3 C51 O18 18.9(11) .
C40 K3 C51 O18 -53.2(13) .
C53 K3 C51 O18 23(2) .
C53 O18 C52 C51 -168(7) .
K3 O18 C52 C51 -72.8(17) .
O17 C51 C52 O18 87(3) .
K3 C51 C52 O18 48.9(16) .
C52 O18 C53 C54 -179(14) .
C51 O18 C53 C54 169(7) .
K3 O18 C53 C54 72(13) .
C52 O18 C53 K3 109.6(19) .
C51 O18 C53 K3 97(7) .
O13 K3 C53 O18 61(3) .
O18' K3 C53 O18 -17(9) .
O17 K3 C53 O18 -40(3) .
O16 K3 C53 O18 -164(3) .
O15 K3 C53 O18 -126(3) .
O14 K3 C53 O18 93(3) .
N5 K3 C53 O18 -28(5) .
N6 K3 C53 O18 145(5) .
C40 K3 C53 O18 105(3) .
C51 K3 C53 O18 -30(2) .
O13 K3 C53 C54 -66(5) .
O18' K3 C53 C54 -144(16) .
O17 K3 C53 C54 -168(5) .
O16 K3 C53 C54 68(5) .
O15 K3 C53 C54 107(4) .
O18 K3 C53 C54 -127(7) .
O14 K3 C53 C54 -35(5) .
N5 K3 C53 C54 -155(3) .
N6 K3 C53 C54 17(3) .
C40 K3 C53 C54 -23(5) .
C51 K3 C53 C54 -157(6) .
O18 C53 C54 N6 -78(14) .
K3 C53 C54 N6 -25(4) .
C42 N6 C54 C53 148(3) .
C48 N6 C54 C53 -86(4) .
C54' N6 C54 C53 -42(6) .
K3 N6 C54 C53 29(4) .
O13 K3 O18' C53' -134(10) .
O17 K3 O18' C53' 131(11) .
O16 K3 O18' C53' 8(11) .
O15 K3 O18' C53' 56(11) .
O18 K3 O18' C53' 179(100) .
O14 K3 O18' C53' -95(10) .
N5 K3 O18' C53' 145(10) .
N6 K3 O18' C53' -41(10) .
C40 K3 O18' C53' -86(10) .
C53 K3 O18' C53' -25(17) .
C51 K3 O18' C53' 140(11) .
O13 K3 O18' C54' -100(2) .
O17 K3 O18' C54' 165(3) .
O16 K3 O18' C54' 43(2) .
O15 K3 O18' C54' 90(3) .
O18 K3 O18' C54' -146(4) .
O14 K3 O18' C54' -60(2) .
N5 K3 O18' C54' -180(2) .
N6 K3 O18' C54' -7(2) .
C40 K3 O18' C54' -51(3) .
C53 K3 O18' C54' 10(12) .
C51 K3 O18' C54' 175(3) .
C50 O17 C51' C52' -104(2) .
C51 O17 C51' C52' -9(2) .
K3 O17 C51' C52' 54(3) .
K3 O18' C53' C54' 39(11) .
O18' C53' C54' N6 -2(7) .
C42 N6 C54' C53' 118(6) .
C48 N6 C54' C53' -113(6) .
C54 N6 C54' C53' 106(11) .
K3 N6 C54' C53' -8(7) .
C42 N6 C54' O18' 117(3) .
C48 N6 C54' O18' -114(3) .
C54 N6 C54' O18' 105(9) .
K3 N6 C54' O18' -9(3) .
K3 O18' C54' C53' -169(4) .
C53' O18' C54' N6 179(5) .
K3 O18' C54' N6 10(4) .
O23 K4 N7 C55 133.8(8) .
O20 K4 N7 C55 13.7(9) .
O19 K4 N7 C55 3.9(7) .
O22 K4 N7 C55 -101.4(8) .
O21 K4 N7 C55 -110.5(8) .
O24 K4 N7 C55 141.6(8) .
N8 K4 N7 C55 -128(9) .
C58 K4 N7 C55 1.5(8) .
O23 K4 N7 C67 14.7(7) .
O20 K4 N7 C67 -105.4(7) .
O19 K4 N7 C67 -115.3(7) .
O22 K4 N7 C67 139.5(7) .
O21 K4 N7 C67 130.4(7) .
O24 K4 N7 C67 22.4(8) .
N8 K4 N7 C67 113(10) .
C58 K4 N7 C67 -117.6(7) .
O23 K4 N7 C61 -104.6(7) .
O20 K4 N7 C61 135.2(7) .
O19 K4 N7 C61 125.4(8) .
O22 K4 N7 C61 20.1(8) .
O21 K4 N7 C61 11.1(7) .
O24 K4 N7 C61 -96.9(7) .
N8 K4 N7 C61 -6(10) .
C58 K4 N7 C61 123.0(7) .
O23 K4 N8 C72 11.3(9) .
O20 K4 N8 C72 131.8(9) .
O19 K4 N8 C72 143.2(7) .
O22 K4 N8 C72 -112.9(8) .
O21 K4 N8 C72 -103.0(8) .
O24 K4 N8 C72 5.7(7) .
N7 K4 N8 C72 -86(10) .
C58 K4 N8 C72 144.4(8) .
O23 K4 N8 C66 134.5(8) .
O20 K4 N8 C66 -105.0(9) .
O19 K4 N8 C66 -93.6(8) .
O22 K4 N8 C66 10.3(8) .
O21 K4 N8 C66 20.2(9) .
O24 K4 N8 C66 128.9(9) .
N7 K4 N8 C66 37(10) .
C58 K4 N8 C66 -92.4(9) .
O23 K4 N8 C60 -107.4(8) .
O20 K4 N8 C60 13.2(8) .
O19 K4 N8 C60 24.5(9) .
O22 K4 N8 C60 128.4(9) .
O21 K4 N8 C60 138.3(8) .
O24 K4 N8 C60 -113.0(9) .
N7 K4 N8 C60 155(9) .
C58 K4 N8 C60 25.8(8) .
O23 K4 O19 C57 113.8(7) .
O20 K4 O19 C57 -12.8(7) .
O22 K4 O19 C57 -92.7(7) .
O21 K4 O19 C57 -150.9(7) .
O24 K4 O19 C57 56.9(8) .
N8 K4 O19 C57 -24.1(8) .
N7 K4 O19 C57 157.5(8) .
C58 K4 O19 C57 -26.0(7) .
O23 K4 O19 C56 -15.1(8) .
O20 K4 O19 C56 -141.7(8) .
O22 K4 O19 C56 138.4(7) .
O21 K4 O19 C56 80.2(8) .
O24 K4 O19 C56 -72.0(9) .
N8 K4 O19 C56 -153.0(7) .
N7 K4 O19 C56 28.6(7) .
C58 K4 O19 C56 -154.9(9) .
O23 K4 O20 C59 128.4(8) .
O19 K4 O20 C59 -146.7(9) .
O22 K4 O20 C59 -28.5(8) .
O21 K4 O20 C59 -82.3(9) .
O24 K4 O20 C59 67.6(8) .
N8 K4 O20 C59 22.4(8) .
N7 K4 O20 C59 -156.2(8) .
C58 K4 O20 C59 -123.6(12) .
O23 K4 O20 C58 -108.1(7) .
O19 K4 O20 C58 -23.1(7) .
O22 K4 O20 C58 95.1(7) .
O21 K4 O20 C58 41.3(8) .
O24 K4 O20 C58 -168.9(7) .
N8 K4 O20 C58 146.0(8) .
N7 K4 O20 C58 -32.7(8) .
O23 K4 O21 C62 75.0(8) .
O20 K4 O21 C62 -81.4(9) .
O19 K4 O21 C62 -28.7(8) .
O22 K4 O21 C62 -148.4(9) .
O24 K4 O21 C62 133.0(8) .
N8 K4 O21 C62 -158.1(8) .
N7 K4 O21 C62 22.5(8) .
C58 K4 O21 C62 -65.2(9) .
O23 K4 O21 C63 -157.4(8) .
O20 K4 O21 C63 46.3(9) .
O19 K4 O21 C63 99.0(8) .
O22 K4 O21 C63 -20.8(8) .
O24 K4 O21 C63 -99.4(8) .
N8 K4 O21 C63 -30.5(9) .
N7 K4 O21 C63 150.2(9) .
C58 K4 O21 C63 62.4(8) .
O23 K4 O22 C64 51.1(11) .
O20 K4 O22 C64 -153.5(9) .
O19 K4 O22 C64 -93.1(9) .
O21 K4 O22 C64 -16.6(9) .
O24 K4 O22 C64 104.3(9) .
N8 K4 O22 C64 153.5(10) .
N7 K4 O22 C64 -25.5(10) .
C58 K4 O22 C64 -130.8(9) .
O23 K4 O22 C65 -76.4(9) .
O20 K4 O22 C65 79.0(9) .
O19 K4 O22 C65 139.4(8) .
O21 K4 O22 C65 -144.1(9) .
O24 K4 O22 C65 -23.2(9) .
N8 K4 O22 C65 26.0(8) .
N7 K4 O22 C65 -153.0(8) .
C58 K4 O22 C65 101.7(9) .
O20 K4 O23 C69 -101.7(8) .
O19 K4 O23 C69 -166.2(7) .
O22 K4 O23 C69 46.3(9) .
O21 K4 O23 C69 100.5(8) .
O24 K4 O23 C69 -20.9(7) .
N8 K4 O23 C69 -26.4(8) .
N7 K4 O23 C69 151.4(8) .
C58 K4 O23 C69 -131.2(7) .
O20 K4 O23 C68 122.2(8) .
O19 K4 O23 C68 57.7(8) .
O22 K4 O23 C68 -89.8(9) .
O21 K4 O23 C68 -35.6(8) .
O24 K4 O23 C68 -157.0(9) .
N8 K4 O23 C68 -162.5(8) .
N7 K4 O23 C68 15.4(8) .
C58 K4 O23 C68 92.8(9) .
O23 K4 O24 C71 -147.3(9) .
O20 K4 O24 C71 -19.5(9) .
O19 K4 O24 C71 -77.1(10) .
O22 K4 O24 C71 76.0(9) .
O21 K4 O24 C71 135.3(8) .
N8 K4 O24 C71 27.1(8) .
N7 K4 O24 C71 -155.1(8) .
C58 K4 O24 C71 -24.7(10) .
O23 K4 O24 C70 -14.1(7) .
O20 K4 O24 C70 113.7(7) .
O19 K4 O24 C70 56.1(9) .
O22 K4 O24 C70 -150.8(7) .
O21 K4 O24 C70 -91.6(8) .
N8 K4 O24 C70 160.3(8) .
N7 K4 O24 C70 -21.9(8) .
C58 K4 O24 C70 108.5(8) .
C67 N7 C55 C56 81.3(13) .
C61 N7 C55 C56 -154.5(11) .
K4 N7 C55 C56 -34.3(13) .
C57 O19 C56 C55 171.9(10) .
K4 O19 C56 C55 -59.1(11) .
N7 C55 C56 O19 62.8(14) .
C56 O19 C57 C58 177.6(10) .
K4 O19 C57 C58 46.6(11) .
C59 O20 C58 C57 -175.4(10) .
K4 O20 C58 C57 58.8(10) .
C59 O20 C58 K4 125.7(10) .
O19 C57 C58 O20 -73.8(12) .
O19 C57 C58 K4 -33.4(8) .
O23 K4 C58 O20 91.1(7) .
O19 K4 C58 O20 148.5(9) .
O22 K4 C58 O20 -87.0(7) .
O21 K4 C58 O20 -147.7(7) .
O24 K4 C58 O20 13.2(8) .
N8 K4 C58 O20 -29.9(7) .
N7 K4 C58 O20 151.6(7) .
O23 K4 C58 C57 -34.2(9) .
O20 K4 C58 C57 -125.3(12) .
O19 K4 C58 C57 23.2(6) .
O22 K4 C58 C57 147.7(7) .
O21 K4 C58 C57 87.0(7) .
O24 K4 C58 C57 -112.2(7) .
N8 K4 C58 C57 -155.2(8) .
N7 K4 C58 C57 26.2(8) .
C58 O20 C59 C60 179.5(10) .
K4 O20 C59 C60 -57.7(11) .
C72 N8 C60 C59 -165.8(11) .
C66 N8 C60 C59 71.9(14) .
K4 N8 C60 C59 -46.4(11) .
O20 C59 C60 N8 73.9(13) .
C55 N7 C61 C62 78.3(13) .
C67 N7 C61 C62 -158.4(11) .
K4 N7 C61 C62 -43.7(11) .
C63 O21 C62 C61 177.2(10) .
K4 O21 C62 C61 -55.4(11) .
N7 C61 C62 O21 67.9(13) .
C62 O21 C63 C64 -173.7(10) .
K4 O21 C63 C64 55.3(11) .
C65 O22 C64 C63 -178.0(12) .
K4 O22 C64 C63 50.1(12) .
O21 C63 C64 O22 -73.2(14) .
C64 O22 C65 C66 172.2(12) .
K4 O22 C65 C66 -58.3(13) .
C72 N8 C66 C65 78.8(15) .
C60 N8 C66 C65 -159.5(12) .
K4 N8 C66 C65 -44.6(15) .
O22 C65 C66 N8 68.4(16) .
C55 N7 C67 C68 -165.8(11) .
C61 N7 C67 C68 70.8(14) .
K4 N7 C67 C68 -46.1(12) .
C69 O23 C68 C67 175.8(11) .
K4 O23 C68 C67 -46.2(13) .
N7 C67 C68 O23 65.0(15) .
C68 O23 C69 C70 -168.1(11) .
K4 O23 C69 C70 52.7(12) .
C71 O24 C70 C69 179.1(10) .
K4 O24 C70 C69 45.3(11) .
O23 C69 C70 O24 -65.2(13) .
C70 O24 C71 C72 168.0(10) .
K4 O24 C71 C72 -58.7(12) .
C66 N8 C72 C71 -158.4(10) .
C60 N8 C72 C71 79.9(13) .
K4 N8 C72 C71 -35.6(12) .
O24 C71 C72 N8 64.4(14) .
N13 C77 C78 N14 53.0(17) .
N9 C73 C74 N10 -80(3) .
C75' N75 C75 C76 -69(10) .
C76' N76 C76 C75 11(9) .
N75 C75 C76 N76 -49(11) .
C75 N75 C75' C76' 22(8) .
N75 C75' C76' N76 42(7) .
C76 N76 C76' C75' 158(15) .
